data_7021183
loop_
_publ_author_name
'Li, Zhong-Yi'
'Zhu, Jiang'
'Wang, Xiao-Qun'
'Ni, Jun'
'Zhang, Jian-Jun'
'Liu, Shu-Qin'
'Duan, Chun-Ying'

_publ_section_title
;
 New 3d-4f heterometallic clusters built from mixed glycine and
 iminodiacetate acid: dioctahedron {La2Ni9} and onion-like
 {Gd5}&#x2282;{Ni12} with interesting magnetocaloric effect.
;
_journal_issue 16
_journal_name_full 'Dalton transactions (Cambridge, England : 2003)'
_journal_page_first 5711
_journal_page_last 5717
_journal_paper_doi 10.1039/c3dt32752c
_journal_volume 42
_journal_year 2013
_chemical_absolute_configuration unk
_chemical_formula_sum 'C48 H115 Cl6 Gd5 N18 Ni12 O95'
_chemical_formula_weight 4168.05
_chemical_name_systematic
;
?
;
_space_group_IT_number 19
_symmetry_cell_setting orthorhombic
_symmetry_space_group_name_Hall 'P 2ac 2ab'
_symmetry_space_group_name_H-M 'P 21 21 21'
_atom_sites_solution_hydrogens geom
_atom_sites_solution_primary direct
_atom_sites_solution_secondary difmap
_audit_creation_method SHELXL-97
_cell_angle_alpha 90.00
_cell_angle_beta 90.00
_cell_angle_gamma 90.00
_cell_formula_units_Z 4
_cell_length_a 17.069(3)
_cell_length_b 26.593(4)
_cell_length_c 26.750(5)
_cell_measurement_reflns_used 9896
_cell_measurement_temperature 296(2)
_cell_measurement_theta_max 26.850
_cell_measurement_theta_min 2.409
_cell_volume 12142(4)
_computing_cell_refinement 'Bruker SMART'
_computing_data_collection 'Bruker SMART'
_computing_data_reduction 'Bruker SAINT'
_computing_molecular_graphics 'Bruker SHELXTL'
_computing_publication_material 'Bruker SHELXTL'
_computing_structure_refinement 'SHELXL-97 (Sheldrick, 1997)'
_computing_structure_solution 'SHELXS-97 (Sheldrick, 1990)'
_diffrn_ambient_temperature 296(2)
_diffrn_measured_fraction_theta_full 0.999
_diffrn_measured_fraction_theta_max 0.999
_diffrn_measurement_device_type 'CCD area detector'
_diffrn_measurement_method 'phi and omega scans'
_diffrn_radiation_monochromator graphite
_diffrn_radiation_source 'fine-focus sealed tube'
_diffrn_radiation_type MoK\a
_diffrn_radiation_wavelength 0.71073
_diffrn_reflns_av_R_equivalents 0.0719
_diffrn_reflns_av_sigmaI/netI 0.0847
_diffrn_reflns_limit_h_max 20
_diffrn_reflns_limit_h_min -20
_diffrn_reflns_limit_k_max 31
_diffrn_reflns_limit_k_min -13
_diffrn_reflns_limit_l_max 31
_diffrn_reflns_limit_l_min -31
_diffrn_reflns_number 58278
_diffrn_reflns_theta_full 25.00
_diffrn_reflns_theta_max 25.00
_diffrn_reflns_theta_min 1.93
_exptl_absorpt_coefficient_mu 4.759
_exptl_absorpt_correction_T_max 1.0000
_exptl_absorpt_correction_T_min 0.2000
_exptl_absorpt_correction_type multi-scan
_exptl_absorpt_process_details 'SADABS (Sheldrick, 1996)'
_exptl_crystal_colour blue
_exptl_crystal_density_diffrn 2.280
_exptl_crystal_density_method 'not measured'
_exptl_crystal_description block
_exptl_crystal_F_000 8188
_exptl_crystal_size_max 0.12
_exptl_crystal_size_mid 0.1
_exptl_crystal_size_min 0.06
_platon_squeeze_details
;
;
_refine_diff_density_max 1.456
_refine_diff_density_min -1.416
_refine_diff_density_rms 0.144
_refine_ls_abs_structure_details 'Flack H D (1983), Acta Cryst. A39, 876-881'
_refine_ls_abs_structure_Flack 0.032(10)
_refine_ls_extinction_method none
_refine_ls_goodness_of_fit_ref 0.997
_refine_ls_hydrogen_treatment mixed
_refine_ls_matrix_type full
_refine_ls_number_parameters 1277
_refine_ls_number_reflns 21383
_refine_ls_number_restraints 371
_refine_ls_restrained_S_all 1.002
_refine_ls_R_factor_all 0.0525
_refine_ls_R_factor_gt 0.0449
_refine_ls_shift/su_max 0.002
_refine_ls_shift/su_mean 0.000
_refine_ls_structure_factor_coef Fsqd
_refine_ls_weighting_details 'calc w=1/[\s^2^(Fo^2^)+(0.0406P)^2^+0.0000P] where P=(Fo^2^+2Fc^2^)/3'
_refine_ls_weighting_scheme calc
_refine_ls_wR_factor_gt 0.0996
_refine_ls_wR_factor_ref 0.1029
_reflns_number_gt 18694
_reflns_number_total 21383
_reflns_threshold_expression >2sigma(I)
_cod_data_source_file c3dt32752c.txt
_cod_data_source_block 1
_cod_depositor_comments
;
The following automatic conversions were performed:

'_chemical_absolute_configuration' value ' unk ' changed to 'unk'
according to /home/saulius/struct/CIF-dictionaries/cif_core.dic
dictionary named 'cif_core.dic' version 2.4.2 from
2011-04-26.

'_symmetry_cell_setting' value 'Orthorhombic' changed to
'orthorhombic' according to
/home/saulius/struct/CIF-dictionaries/cif_core.dic dictionary named
'cif_core.dic' version 2.4.2 from
2011-04-26.

'_exptl_absorpt_correction_type' value 'multi scan'
changed to 'multi-scan' according to
/home/saulius/struct/CIF-dictionaries/cif_core.dic dictionary named
'cif_core.dic' version 2.4.2 from 2011-04-26.

Automatic conversion script
Id: cif_fix_values 1891 2012-01-12 08:04:46Z andrius 
;
_cod_original_cell_volume 12142(3)
_cod_original_sg_symbol_H-M P2(1)2(1)2(1)
_cod_database_code 7021183

loop_
_symmetry_equiv_pos_as_xyz
'x, y, z'
'-x+1/2, -y, z+1/2'
'-x, y+1/2, -z+1/2'
'x+1/2, -y+1/2, -z'

loop_
_atom_site_label
_atom_site_type_symbol
_atom_site_fract_x
_atom_site_fract_y
_atom_site_fract_z
_atom_site_U_iso_or_equiv
_atom_site_adp_type
_atom_site_occupancy
_atom_site_symmetry_multiplicity
_atom_site_calc_flag
_atom_site_refinement_flags
_atom_site_disorder_assembly
_atom_site_disorder_group
Gd1 Gd 0.15381(3) 0.928965(19) 0.554163(19) 0.03450(12) Uani 1 1 d . . .
Gd2 Gd -0.14364(3) 1.049923(18) 0.492653(16) 0.02958(12) Uani 1 1 d . . .
Gd3 Gd 0.04693(3) 1.113293(16) 0.681070(15) 0.02205(10) Uani 1 1 d . . .
Gd4 Gd -0.03737(2) 0.991102(16) 0.613122(14) 0.01923(10) Uani 1 1 d . . .
Gd5 Gd 0.07505(3) 1.070215(17) 0.539839(15) 0.02239(10) Uani 1 1 d . . .
Ni1 Ni -0.21829(12) 0.98988(6) 0.37910(6) 0.0680(5) Uani 1 1 d U . .
Ni2 Ni -0.28605(8) 1.14110(5) 0.49517(5) 0.0437(4) Uani 1 1 d . . .
Ni3 Ni -0.05291(8) 1.22200(5) 0.73475(4) 0.0315(3) Uani 1 1 d . . .
Ni4 Ni 0.19474(7) 1.10976(5) 0.76817(4) 0.0331(3) Uani 1 1 d . . .
Ni5 Ni 0.33241(9) 0.88048(7) 0.61284(9) 0.0783(6) Uani 1 1 d . C .
Ni6 Ni 0.14992(12) 0.84024(6) 0.45967(7) 0.0714(5) Uani 1 1 d . C .
Ni7 Ni 0.02945(7) 0.86921(4) 0.63954(4) 0.0280(3) Uani 1 1 d . . .
Ni8 Ni -0.08301(7) 1.02698(4) 0.73572(4) 0.0257(3) Uani 1 1 d . . .
Ni9 Ni -0.22518(7) 0.96049(5) 0.57313(5) 0.0339(3) Uani 1 1 d . . .
Ni10 Ni 0.00103(8) 1.11455(5) 0.42648(4) 0.0355(3) Uani 1 1 d . . .
Ni11 Ni 0.13890(7) 1.18539(4) 0.58834(4) 0.0257(3) Uani 1 1 d . . .
Ni12 Ni 0.25505(8) 1.02678(5) 0.49624(5) 0.0399(3) Uani 1 1 d . . .
O1T O 0.0464(3) 0.9813(2) 0.5408(2) 0.0267(14) Uani 1 1 d . . .
O1 O -0.1358(4) 1.0419(3) 0.3961(3) 0.0457(19) Uani 1 1 d . . .
O2T O 0.1896(3) 1.0153(2) 0.5586(2) 0.0286(14) Uani 1 1 d . . .
O2 O -0.0447(6) 1.0881(3) 0.3609(2) 0.062(2) Uani 1 1 d . . .
O3T O 0.0794(3) 0.9378(2) 0.6295(2) 0.0262(14) Uani 1 1 d . . .
O3 O -0.2184(5) 0.9769(3) 0.4533(3) 0.063(3) Uani 1 1 d . . .
O4T O -0.0600(3) 1.0635(2) 0.56151(19) 0.0176(12) Uani 1 1 d . . .
O4 O -0.2806(5) 0.9305(3) 0.5129(3) 0.065(2) Uani 1 1 d . . .
O5T O -0.1206(3) 0.9736(2) 0.5394(2) 0.0253(14) Uani 1 1 d . . .
O5 O -0.2646(4) 1.0815(3) 0.4501(2) 0.0421(18) Uani 1 1 d . . .
O6T O -0.0093(4) 1.0508(2) 0.4678(2) 0.0287(15) Uani 1 1 d . . .
O6 O -0.3087(5) 1.0405(3) 0.3836(3) 0.060(2) Uani 1 1 d . . .
O7T O 0.0717(3) 1.04696(19) 0.62621(18) 0.0146(11) Uani 1 1 d . . .
O7 O -0.1933(4) 1.1266(2) 0.5395(2) 0.0295(15) Uani 1 1 d . . .
O8T O -0.0683(3) 1.0625(2) 0.66873(19) 0.0231(13) Uani 1 1 d . . .
O8 O -0.1446(5) 1.1424(3) 0.6146(3) 0.073(3) Uani 1 1 d . . .
O9T O 0.0423(3) 1.1406(2) 0.5957(2) 0.0235(13) Uani 1 1 d . . .
O9 O 0.0214(4) 1.2092(2) 0.6770(2) 0.0303(15) Uani 1 1 d . . .
O10 O 0.0964(4) 1.2493(2) 0.6219(2) 0.0331(16) Uani 1 1 d . . .
O11 O -0.0619(4) 1.1463(2) 0.7374(2) 0.0342(16) Uani 1 1 d . . .
O12 O -0.1278(4) 1.0847(3) 0.7773(3) 0.0449(19) Uani 1 1 d . . .
O13 O 0.0995(4) 1.1535(2) 0.7580(2) 0.0323(16) Uani 1 1 d . . .
O14 O 0.0376(4) 1.2233(2) 0.7854(2) 0.0370(16) Uani 1 1 d . . .
O15 O 0.1742(4) 1.0686(3) 0.7061(2) 0.0324(15) Uani 1 1 d . . .
O17 O 0.3040(5) 0.9369(3) 0.5659(4) 0.074(3) Uani 1 1 d . . .
O18 O 0.3580(4) 0.9971(3) 0.5196(3) 0.053(2) Uani 1 1 d . . .
O19 O 0.2145(5) 0.8765(3) 0.6260(4) 0.069(3) Uani 1 1 d . C .
O20 O 0.1236(4) 0.8300(3) 0.6650(3) 0.062(3) Uani 1 1 d . C .
O21 O 0.0802(5) 0.8989(3) 0.4759(3) 0.049(2) Uani 1 1 d . C .
O22 O -0.0184(9) 0.9431(5) 0.4457(5) 0.156(7) Uani 1 1 d . C .
O23 O 0.2208(5) 0.8552(3) 0.5196(3) 0.060(2) Uani 1 1 d DU . .
O25 O 0.0679(4) 0.8556(2) 0.5686(3) 0.0426(18) Uani 1 1 d . . .
O26 O 0.0760(6) 0.7976(3) 0.5084(3) 0.072(3) Uani 1 1 d . . .
O27 O -0.0698(4) 0.9013(2) 0.6119(2) 0.0308(15) Uani 1 1 d . . .
O28 O -0.1977(4) 0.8879(3) 0.5947(3) 0.0414(18) Uani 1 1 d . . .
O29 O 0.0280(4) 1.0525(2) 0.7493(2) 0.0315(15) Uani 1 1 d . . .
O30 O 0.1240(4) 1.0572(3) 0.8070(2) 0.0399(17) Uani 1 1 d . . .
O31 O -0.0386(4) 0.9648(2) 0.7001(2) 0.0250(13) Uani 1 1 d . . .
O32 O -0.0066(4) 0.8829(2) 0.7115(2) 0.0360(16) Uani 1 1 d . . .
O33 O -0.2526(4) 1.0317(3) 0.5485(3) 0.0411(18) Uani 1 1 d . . .
O34 O -0.3491(4) 1.0885(3) 0.5451(3) 0.060(2) Uani 1 1 d . . .
O35 O -0.1750(3) 0.9878(2) 0.6373(2) 0.0296(15) Uani 1 1 d . . .
O36 O -0.1949(4) 1.0039(3) 0.7189(2) 0.0383(17) Uani 1 1 d . . .
O37 O 0.0500(4) 1.1440(2) 0.4895(2) 0.0310(15) Uani 1 1 d . . .
O38 O 0.1092(4) 1.2158(2) 0.5181(2) 0.0343(16) Uani 1 1 d . . .
O39 O -0.1094(4) 1.1307(2) 0.4537(2) 0.0346(16) Uani 1 1 d . . .
O40 O -0.2077(4) 1.1863(3) 0.4498(3) 0.0441(18) Uani 1 1 d . . .
O41 O 0.1878(4) 1.1249(2) 0.5537(2) 0.0289(15) Uani 1 1 d . . .
O42 O 0.2994(4) 1.0951(3) 0.5206(3) 0.0412(18) Uani 1 1 d . . .
O43 O 0.1680(3) 1.1565(2) 0.6579(2) 0.0272(15) Uani 1 1 d . . .
O44 O 0.2547(4) 1.1626(3) 0.7215(2) 0.0441(19) Uani 1 1 d . . .
O45 O 0.1564(4) 1.0599(3) 0.4667(2) 0.0381(17) Uani 1 1 d . . .
O46 O 0.1087(5) 1.0970(3) 0.3984(3) 0.064(3) Uani 1 1 d . . .
O47 O 0.2134(4) 0.9567(3) 0.4768(3) 0.048(2) Uani 1 1 d . . .
O48 O 0.2184(6) 0.8961(4) 0.4184(4) 0.089(4) Uani 1 1 d . . .
O49 O -0.1483(5) 1.2196(3) 0.6852(3) 0.065(3) Uani 1 1 d . . .
O50 O -0.1175(8) 0.9387(5) 0.3692(4) 0.128(5) Uani 1 1 d . . .
O51 O 0.3399(6) 0.9367(4) 0.6691(5) 0.098(4) Uani 1 1 d . . .
N1 N -0.1941(8) 1.0131(6) 0.3061(4) 0.094(5) Uani 1 1 d . . .
H1A H -0.1870 0.9861 0.2864 0.113 Uiso 1 1 calc R . .
H1B H -0.2346 1.0310 0.2940 0.113 Uiso 1 1 calc R . .
N2 N -0.3012(10) 0.9331(5) 0.3797(4) 0.126(6) Uani 1 1 d DU . .
H2A H -0.3446 0.9435 0.3637 0.152 Uiso 1 1 calc R . .
H2B H -0.2823 0.9060 0.3637 0.152 Uiso 1 1 calc R . .
N3 N -0.3796(5) 1.1504(4) 0.4459(4) 0.057(3) Uani 1 1 d . . .
H3A H -0.4250 1.1458 0.4623 0.069 Uiso 1 1 calc R . .
H3B H -0.3791 1.1819 0.4336 0.069 Uiso 1 1 calc R . .
N4 N -0.3069(6) 1.1952(4) 0.5461(4) 0.058(3) Uani 1 1 d U . .
H4A H -0.2958 1.2257 0.5333 0.070 Uiso 1 1 calc R . .
H4B H -0.3575 1.1948 0.5555 0.070 Uiso 1 1 calc R . .
N5 N -0.0332(5) 1.2969(3) 0.7168(3) 0.038(2) Uani 1 1 d . . .
H5A H -0.0752 1.3099 0.7012 0.045 Uiso 1 1 calc R . .
H5B H -0.0241 1.3149 0.7447 0.045 Uiso 1 1 calc R . .
N6 N -0.1312(7) 1.2187(4) 0.7928(4) 0.075(4) Uani 1 1 d . . .
H6A H -0.1120 1.2354 0.8194 0.090 Uiso 1 1 calc R . .
H6B H -0.1767 1.2332 0.7838 0.090 Uiso 1 1 calc R . .
N7 N 0.2092(6) 1.1566(3) 0.8290(3) 0.053(3) Uani 1 1 d . . .
H7A H 0.1979 1.1398 0.8573 0.063 Uiso 1 1 calc R . .
H7B H 0.2593 1.1670 0.8307 0.063 Uiso 1 1 calc R . .
N8 N 0.2929(5) 1.0680(4) 0.7748(3) 0.052(2) Uani 1 1 d DU . .
H8A H 0.3340 1.0873 0.7835 0.062 Uiso 1 1 calc R . .
H8B H 0.2867 1.0438 0.7980 0.062 Uiso 1 1 calc R . .
N9 N 0.4447(7) 0.8977(5) 0.5903(6) 0.116(6) Uani 1 1 d D . .
H9A H 0.4769 0.8992 0.6169 0.140 Uiso 1 1 calc R . .
H9B H 0.4627 0.8740 0.5692 0.140 Uiso 1 1 calc R . .
N10 N 0.3367(9) 0.8242(6) 0.6655(5) 0.107(5) Uiso 1 1 d U . .
H10A H 0.3716 0.8005 0.6564 0.129 Uiso 1 1 calc R A 1
H10B H 0.3509 0.8367 0.6954 0.129 Uiso 1 1 calc R A 1
N11 N 0.0772(7) 0.8301(5) 0.4013(5) 0.094(4) Uani 1 1 d . . .
H11C H 0.1041 0.8206 0.3739 0.112 Uiso 1 1 calc R B 1
H11D H 0.0411 0.8065 0.4083 0.112 Uiso 1 1 calc R B 1
N12 N 0.2288(9) 0.7847(5) 0.4479(4) 0.095(5) Uani 1 1 d D . .
H12A H 0.2034 0.7556 0.4426 0.115 Uiso 1 1 calc R C .
H12B H 0.2572 0.7918 0.4205 0.115 Uiso 1 1 calc R . .
N13 N -0.0361(5) 0.8036(3) 0.6247(3) 0.040(2) Uani 1 1 d . . .
H13A H -0.0302 0.7819 0.6506 0.048 Uiso 1 1 calc R . .
N14 N -0.0573(5) 0.9825(3) 0.7990(3) 0.039(2) Uani 1 1 d . . .
H14A H -0.0987 0.9837 0.8204 0.047 Uiso 1 1 calc R . .
N15 N -0.3272(5) 0.9740(4) 0.6147(4) 0.048(2) Uani 1 1 d . . .
H15A H -0.3585 0.9464 0.6120 0.058 Uiso 1 1 calc R . .
N16 N -0.0039(6) 1.1902(3) 0.4062(3) 0.046(2) Uani 1 1 d . . .
H16A H 0.0130 1.1930 0.3740 0.055 Uiso 1 1 calc R . .
N17 N 0.2570(5) 1.2077(3) 0.5931(3) 0.0332(19) Uani 1 1 d U . .
H17A H 0.2632 1.2387 0.5791 0.040 Uiso 1 1 calc R . .
N18 N 0.2874(7) 1.0258(4) 0.4213(4) 0.062(3) Uani 1 1 d U . .
H18A H 0.3375 1.0372 0.4190 0.075 Uiso 1 1 calc R . .
C1 C -0.1274(10) 1.0422(6) 0.3065(4) 0.076(4) Uani 1 1 d U . .
H1C H -0.1371 1.0722 0.2868 0.091 Uiso 1 1 calc R . .
H1D H -0.0856 1.0236 0.2902 0.091 Uiso 1 1 calc R . .
C2 C -0.0991(9) 1.0582(6) 0.3582(4) 0.063(3) Uani 1 1 d U . .
C3 C -0.3194(9) 0.9206(6) 0.4284(5) 0.087(4) Uani 1 1 d DU . .
H3C H -0.3166 0.8843 0.4319 0.104 Uiso 1 1 calc R . .
H3D H -0.3730 0.9307 0.4351 0.104 Uiso 1 1 calc R . .
C4 C -0.2657(8) 0.9447(6) 0.4674(5) 0.069(3) Uani 1 1 d DU . .
C5 C -0.3740(8) 1.1158(5) 0.4065(5) 0.064(3) Uani 1 1 d U . .
H5C H -0.3634 1.1341 0.3759 0.077 Uiso 1 1 calc R . .
H5D H -0.4244 1.0994 0.4026 0.077 Uiso 1 1 calc R . .
C6 C -0.3113(7) 1.0753(5) 0.4128(4) 0.047(3) Uani 1 1 d U . .
C7 C -0.2579(8) 1.1849(6) 0.5874(5) 0.074(3) Uani 1 1 d U . .
H7C H -0.2904 1.1712 0.6139 0.089 Uiso 1 1 calc R . .
H7D H -0.2369 1.2166 0.5994 0.089 Uiso 1 1 calc R . .
C9 C 0.0356(7) 1.2983(4) 0.6838(4) 0.047(3) Uani 1 1 d U . .
H9C H 0.0811 1.3078 0.7033 0.056 Uiso 1 1 calc R . .
H9D H 0.0275 1.3239 0.6585 0.056 Uiso 1 1 calc R . .
C10 C 0.0522(6) 1.2483(3) 0.6580(3) 0.0294(19) Uani 1 1 d U . .
C11 C -0.1440(8) 1.1684(4) 0.8055(5) 0.062(3) Uani 1 1 d U . .
H11A H -0.2001 1.1629 0.8076 0.074 Uiso 1 1 calc R . .
H11B H -0.1225 1.1627 0.8386 0.074 Uiso 1 1 calc R . .
C12 C -0.1101(6) 1.1295(4) 0.7707(4) 0.041(2) Uani 1 1 d U . .
C13 C 0.1580(7) 1.1994(5) 0.8240(4) 0.053(3) Uani 1 1 d U . .
H13B H 0.1888 1.2284 0.8141 0.064 Uiso 1 1 calc R . .
H13C H 0.1348 1.2068 0.8563 0.064 Uiso 1 1 calc R . .
C14 C 0.0949(6) 1.1917(4) 0.7872(3) 0.035(2) Uani 1 1 d U . .
C17 C 0.4416(7) 0.9462(5) 0.5655(6) 0.086(4) Uani 1 1 d DU . .
H17B H 0.4766 0.9451 0.5369 0.103 Uiso 1 1 calc R . .
H17C H 0.4615 0.9714 0.5883 0.103 Uiso 1 1 calc R . .
C20 C 0.1941(8) 0.8425(6) 0.6552(5) 0.069(3) Uani 1 1 d U . .
C22 C 0.0346(10) 0.9085(6) 0.4451(6) 0.076(3) Uani 1 1 d U . .
C25 C -0.0038(8) 0.7816(5) 0.5809(4) 0.058(2) Uani 1 1 d U . .
H25A H -0.0470 0.7706 0.5600 0.069 Uiso 1 1 calc R . .
H25B H 0.0247 0.7517 0.5910 0.069 Uiso 1 1 calc R . .
C26 C 0.0507(8) 0.8133(5) 0.5486(4) 0.055(2) Uani 1 1 d U . .
C27 C -0.1189(7) 0.8193(4) 0.6220(4) 0.049(2) Uani 1 1 d U . .
H27A H -0.1434 0.8124 0.6539 0.059 Uiso 1 1 calc R . .
H27B H -0.1451 0.7988 0.5971 0.059 Uiso 1 1 calc R . .
C28 C -0.1319(6) 0.8738(4) 0.6093(4) 0.039(2) Uani 1 1 d U . .
C29 C 0.0124(6) 1.0046(4) 0.8241(3) 0.039(2) Uani 1 1 d U . .
H29A H 0.0462 0.9775 0.8353 0.047 Uiso 1 1 calc R . .
H29B H -0.0049 1.0229 0.8535 0.047 Uiso 1 1 calc R . .
C30 C 0.0595(6) 1.0398(4) 0.7912(3) 0.0345(19) Uani 1 1 d U . .
C31 C -0.0460(7) 0.9299(4) 0.7822(3) 0.038(2) Uani 1 1 d U . .
H31A H -0.0933 0.9109 0.7891 0.046 Uiso 1 1 calc R . .
H31B H -0.0037 0.9149 0.8012 0.046 Uiso 1 1 calc R . .
C32 C -0.0274(6) 0.9258(4) 0.7277(3) 0.0319(19) Uani 1 1 d U . .
C33 C -0.3658(7) 1.0142(5) 0.5931(5) 0.057(2) Uani 1 1 d U . .
H33A H -0.3868 1.0349 0.6196 0.069 Uiso 1 1 calc R . .
H33B H -0.4099 1.0010 0.5743 0.069 Uiso 1 1 calc R . .
C34 C -0.3212(6) 1.0458(5) 0.5605(4) 0.050(2) Uani 1 1 d U . .
C35 C -0.3033(6) 0.9791(5) 0.6684(4) 0.050(2) Uani 1 1 d U . .
H35A H -0.3344 1.0054 0.6838 0.060 Uiso 1 1 calc R . .
H35B H -0.3150 0.9478 0.6857 0.060 Uiso 1 1 calc R . .
C36 C -0.2187(6) 0.9911(4) 0.6752(4) 0.042(2) Uani 1 1 d U . .
C37 C 0.0474(7) 1.2176(4) 0.4369(4) 0.044(2) Uani 1 1 d U . .
H37A H 0.0227 1.2494 0.4453 0.053 Uiso 1 1 calc R . .
H37B H 0.0944 1.2252 0.4180 0.053 Uiso 1 1 calc R . .
C38 C 0.0710(6) 1.1914(4) 0.4852(3) 0.037(2) Uani 1 1 d U . .
C39 C -0.0847(7) 1.2056(4) 0.4081(4) 0.048(2) Uani 1 1 d U . .
H39A H -0.1055 1.2059 0.3743 0.058 Uiso 1 1 calc R . .
H39B H -0.0871 1.2398 0.4206 0.058 Uiso 1 1 calc R . .
C40 C -0.1377(7) 1.1722(4) 0.4409(4) 0.040(2) Uani 1 1 d U . .
C41 C 0.3013(7) 1.1721(4) 0.5668(5) 0.052(2) Uani 1 1 d U . .
H41A H 0.3418 1.1598 0.5890 0.062 Uiso 1 1 calc R . .
H41B H 0.3273 1.1894 0.5395 0.062 Uiso 1 1 calc R . .
C42 C 0.2584(6) 1.1258(4) 0.5446(4) 0.039(2) Uani 1 1 d U . .
C43 C 0.2800(6) 1.2092(4) 0.6453(4) 0.041(2) Uani 1 1 d U . .
H43A H 0.2737 1.2432 0.6579 0.050 Uiso 1 1 calc R . .
H43B H 0.3349 1.2003 0.6481 0.050 Uiso 1 1 calc R . .
C44 C 0.2310(6) 1.1729(4) 0.6775(4) 0.0361(18) Uani 1 1 d U . .
C45 C 0.2361(8) 1.0613(6) 0.3944(5) 0.071(3) Uani 1 1 d U . .
H45A H 0.2221 1.0468 0.3623 0.085 Uiso 1 1 calc R . .
H45B H 0.2649 1.0921 0.3881 0.085 Uiso 1 1 calc R . .
C46 C 0.1620(8) 1.0741(5) 0.4224(4) 0.056(3) Uani 1 1 d U . .
C47 C 0.2860(9) 0.9742(5) 0.4053(5) 0.073(3) Uani 1 1 d U . .
H47A H 0.3392 0.9613 0.4066 0.087 Uiso 1 1 calc R . .
H47B H 0.2695 0.9733 0.3706 0.087 Uiso 1 1 calc R . .
C48 C 0.2333(8) 0.9387(6) 0.4350(5) 0.071(3) Uani 1 1 d U . .
O16 O 0.2217(8) 1.0065(6) 0.6610(6) 0.185(9) Uani 1 1 d . . .
C18 C 0.3606(7) 0.9633(6) 0.5471(6) 0.074(3) Uani 1 1 d DU . .
C16 C 0.2279(8) 1.0389(6) 0.6946(5) 0.076(3) Uani 1 1 d DU . .
C15 C 0.3049(9) 1.0453(7) 0.7233(5) 0.096(4) Uiso 1 1 d DU . .
H15B H 0.3300 1.0127 0.7268 0.115 Uiso 1 1 calc R . .
H15C H 0.3397 1.0667 0.7041 0.115 Uiso 1 1 calc R . .
C19A C 0.2594(13) 0.8032(10) 0.6681(10) 0.070(5) Uiso 0.604(18) 1 d PU C 1
H19A H 0.2505 0.7902 0.7015 0.085 Uiso 0.604(18) 1 calc PR C 1
H19B H 0.2558 0.7752 0.6449 0.085 Uiso 0.604(18) 1 calc PR C 1
C21A C 0.0406(17) 0.8784(10) 0.3936(9) 0.077(5) Uiso 0.604(18) 1 d PU C 1
H21A H -0.0114 0.8737 0.3798 0.092 Uiso 0.604(18) 1 calc PR C 1
H21B H 0.0711 0.8978 0.3698 0.092 Uiso 0.604(18) 1 calc PR C 1
C19B C 0.255(2) 0.8209(15) 0.7013(14) 0.069(5) Uiso 0.396(18) 1 d PU C 2
H19C H 0.2566 0.8430 0.7301 0.083 Uiso 0.396(18) 1 calc PR C 2
H19D H 0.2423 0.7868 0.7117 0.083 Uiso 0.396(18) 1 calc PR C 2
C21B C -0.007(2) 0.8592(15) 0.4052(15) 0.079(5) Uiso 0.396(18) 1 d PU C 2
H21C H -0.0471 0.8395 0.4217 0.095 Uiso 0.396(18) 1 calc PR C 2
H21D H -0.0257 0.8717 0.3733 0.095 Uiso 0.396(18) 1 calc PR C 2
C8 C -0.1912(7) 1.1499(5) 0.5795(5) 0.059(3) Uani 1 1 d U . .
O24 O 0.3268(9) 0.8276(5) 0.5580(6) 0.122(5) Uani 1 1 d D . .
C24 C 0.2825(12) 0.8248(8) 0.5252(9) 0.133(7) Uani 1 1 d DU C .
C23 C 0.2800(12) 0.7794(7) 0.4901(8) 0.143(7) Uani 1 1 d DU C .
H23A H 0.3326 0.7730 0.4779 0.172 Uiso 1 1 calc R . .
H23B H 0.2637 0.7502 0.5091 0.172 Uiso 1 1 calc R . .

loop_
_atom_site_aniso_label
_atom_site_aniso_U_11
_atom_site_aniso_U_22
_atom_site_aniso_U_33
_atom_site_aniso_U_23
_atom_site_aniso_U_13
_atom_site_aniso_U_12
Gd1 0.0355(3) 0.0187(3) 0.0493(3) 0.0021(2) 0.0140(2) 0.0044(2)
Gd2 0.0401(3) 0.0199(3) 0.0288(2) 0.0026(2) -0.0153(2) -0.0003(2)
Gd3 0.0299(2) 0.0158(2) 0.02046(18) 0.00042(18) -0.00065(18) -0.0047(2)
Gd4 0.0234(2) 0.0137(2) 0.02057(18) 0.00157(17) -0.00198(17) -0.00125(18)
Gd5 0.0303(2) 0.0154(2) 0.02139(19) 0.00174(19) 0.00195(17) -0.0001(2)
Ni1 0.1094(14) 0.0436(10) 0.0509(9) -0.0090(8) -0.0521(9) 0.0034(10)
Ni2 0.0444(8) 0.0319(8) 0.0547(8) 0.0048(7) -0.0205(7) 0.0080(7)
Ni3 0.0447(8) 0.0188(7) 0.0310(6) -0.0056(5) 0.0055(6) -0.0008(6)
Ni4 0.0388(7) 0.0287(7) 0.0317(6) 0.0046(6) -0.0120(5) -0.0036(6)
Ni5 0.0377(9) 0.0469(11) 0.1504(19) 0.0247(12) 0.0021(10) 0.0062(8)
Ni6 0.0932(14) 0.0393(10) 0.0817(12) -0.0149(9) 0.0452(11) 0.0025(10)
Ni7 0.0337(7) 0.0149(6) 0.0354(6) 0.0055(5) 0.0005(5) -0.0004(5)
Ni8 0.0341(7) 0.0200(6) 0.0229(5) 0.0016(5) 0.0054(5) -0.0051(5)
Ni9 0.0322(7) 0.0246(7) 0.0450(7) 0.0061(6) -0.0159(6) -0.0084(6)
Ni10 0.0556(8) 0.0271(7) 0.0239(6) 0.0036(6) -0.0043(6) 0.0016(6)
Ni11 0.0325(7) 0.0184(6) 0.0261(5) 0.0035(5) 0.0018(5) -0.0039(5)
Ni12 0.0403(8) 0.0279(7) 0.0516(8) 0.0004(7) 0.0218(6) 0.0015(6)
O1T 0.026(3) 0.029(4) 0.025(3) 0.001(3) 0.001(3) 0.014(3)
O1 0.060(5) 0.040(5) 0.037(4) -0.008(4) -0.020(4) 0.006(4)
O2T 0.024(3) 0.013(3) 0.049(4) 0.006(3) 0.009(3) -0.001(3)
O2 0.110(7) 0.047(5) 0.028(4) -0.003(4) -0.022(5) 0.009(5)
O3T 0.028(3) 0.019(4) 0.032(3) 0.003(3) 0.001(3) 0.003(3)
O3 0.104(7) 0.027(4) 0.057(5) 0.004(4) -0.056(5) -0.019(5)
O4T 0.022(3) 0.008(3) 0.023(3) 0.002(2) -0.003(2) 0.000(2)
O4 0.078(6) 0.047(5) 0.069(5) -0.001(5) -0.029(5) -0.015(5)
O5T 0.036(4) 0.009(3) 0.031(3) 0.002(3) -0.010(3) -0.002(3)
O5 0.047(4) 0.036(4) 0.044(4) 0.004(4) -0.025(3) -0.005(3)
O6T 0.041(4) 0.030(4) 0.015(3) -0.004(3) -0.003(3) 0.000(3)
O6 0.077(6) 0.066(6) 0.038(4) -0.008(4) -0.035(4) -0.006(5)
O7T 0.019(3) 0.006(3) 0.019(3) 0.001(2) 0.004(2) -0.002(2)
O7 0.034(4) 0.016(3) 0.038(3) -0.004(3) -0.020(3) 0.005(3)
O8T 0.025(3) 0.019(3) 0.025(3) 0.003(3) 0.003(2) -0.005(3)
O8 0.076(6) 0.072(6) 0.070(5) -0.033(5) -0.052(5) 0.049(5)
O9T 0.026(3) 0.012(3) 0.033(3) -0.005(3) 0.001(3) 0.000(3)
O9 0.044(4) 0.014(3) 0.033(3) 0.000(3) 0.002(3) -0.001(3)
O10 0.046(4) 0.016(3) 0.037(4) -0.003(3) 0.015(3) -0.010(3)
O11 0.047(4) 0.017(3) 0.038(3) -0.006(3) 0.016(3) -0.010(3)
O12 0.061(5) 0.029(4) 0.045(4) -0.004(3) 0.024(4) -0.004(4)
O13 0.044(4) 0.022(4) 0.031(3) 0.007(3) -0.004(3) 0.000(3)
O14 0.057(5) 0.018(4) 0.036(3) -0.011(3) -0.006(3) 0.005(3)
O15 0.030(4) 0.036(4) 0.032(3) 0.000(3) -0.002(3) 0.005(3)
O17 0.040(5) 0.050(6) 0.134(8) 0.032(6) 0.008(5) 0.006(4)
O18 0.042(4) 0.029(4) 0.088(6) 0.016(4) 0.026(4) 0.001(4)
O19 0.042(5) 0.046(5) 0.119(8) 0.045(6) -0.018(5) 0.000(4)
O20 0.032(4) 0.045(5) 0.109(7) 0.044(5) 0.005(4) 0.005(4)
O21 0.055(5) 0.046(5) 0.047(4) -0.011(4) 0.004(4) -0.002(4)
O22 0.193(14) 0.112(11) 0.163(12) -0.094(10) -0.114(11) 0.089(10)
O23 0.062(5) 0.024(4) 0.092(6) -0.002(4) 0.040(5) 0.017(4)
O25 0.055(5) 0.013(4) 0.060(4) -0.011(3) 0.023(4) -0.006(3)
O26 0.103(7) 0.032(5) 0.080(6) -0.019(4) 0.053(5) -0.025(5)
O27 0.033(4) 0.017(3) 0.043(3) 0.002(3) -0.008(3) -0.001(3)
O28 0.045(4) 0.020(4) 0.059(4) 0.013(4) -0.018(4) -0.012(3)
O29 0.037(4) 0.033(4) 0.024(3) 0.003(3) -0.010(3) -0.011(3)
O30 0.051(4) 0.029(4) 0.040(4) 0.009(3) -0.012(3) -0.009(3)
O31 0.032(3) 0.016(3) 0.026(3) 0.000(3) 0.005(3) -0.001(3)
O32 0.057(4) 0.020(4) 0.031(3) 0.009(3) -0.006(3) 0.003(3)
O33 0.036(4) 0.030(4) 0.058(4) 0.019(4) -0.010(3) 0.006(3)
O34 0.038(4) 0.061(6) 0.081(6) 0.021(5) -0.005(4) 0.005(4)
O35 0.027(3) 0.025(4) 0.037(3) 0.004(3) -0.007(3) -0.003(3)
O36 0.049(4) 0.035(4) 0.031(3) -0.007(3) 0.010(3) -0.001(3)
O37 0.055(4) 0.016(3) 0.022(3) 0.007(3) -0.007(3) 0.004(3)
O38 0.059(5) 0.016(4) 0.027(3) 0.007(3) -0.010(3) -0.009(3)
O39 0.039(4) 0.018(4) 0.046(4) 0.015(3) -0.008(3) 0.002(3)
O40 0.044(4) 0.034(4) 0.053(4) 0.009(4) -0.021(4) -0.005(4)
O41 0.027(3) 0.024(4) 0.036(3) -0.001(3) 0.007(3) -0.005(3)
O42 0.040(4) 0.028(4) 0.056(4) -0.007(4) 0.014(3) 0.002(3)
O43 0.028(4) 0.028(4) 0.025(3) 0.006(3) -0.003(3) 0.000(3)
O44 0.032(4) 0.067(5) 0.033(4) 0.011(4) -0.011(3) -0.017(4)
O45 0.047(4) 0.034(4) 0.033(3) 0.006(3) 0.013(3) 0.006(3)
O46 0.094(7) 0.063(6) 0.035(4) -0.003(4) 0.015(4) 0.026(5)
O47 0.061(5) 0.037(5) 0.046(4) -0.010(4) 0.039(4) 0.001(4)
O48 0.116(8) 0.061(7) 0.091(7) -0.034(6) 0.064(6) -0.017(6)
O49 0.049(5) 0.048(5) 0.098(6) -0.039(5) -0.031(5) 0.019(4)
O50 0.171(12) 0.103(10) 0.109(8) -0.076(8) -0.083(8) 0.057(9)
O51 0.062(6) 0.078(8) 0.153(10) -0.008(7) -0.045(6) 0.005(6)
N1 0.108(10) 0.133(13) 0.042(6) -0.034(7) -0.031(6) -0.022(10)
N2 0.239(17) 0.060(8) 0.080(7) 0.024(7) -0.098(10) -0.066(10)
N3 0.034(5) 0.055(7) 0.082(7) 0.021(6) -0.028(5) 0.013(5)
N4 0.070(7) 0.037(6) 0.068(6) -0.003(5) -0.028(5) 0.019(5)
N5 0.060(6) 0.023(5) 0.030(4) -0.003(4) 0.000(4) 0.002(4)
N6 0.117(10) 0.029(6) 0.078(7) -0.015(6) 0.060(7) -0.011(6)
N7 0.091(8) 0.033(6) 0.034(5) -0.003(4) -0.020(5) -0.009(5)
N8 0.053(5) 0.050(5) 0.053(5) 0.004(5) -0.012(4) 0.001(5)
N9 0.048(7) 0.096(11) 0.206(16) 0.080(11) 0.016(9) -0.004(7)
N11 0.093(9) 0.059(8) 0.129(11) -0.052(8) 0.045(8) -0.001(7)
N12 0.160(14) 0.062(8) 0.064(7) -0.007(7) 0.043(8) 0.047(9)
N13 0.049(5) 0.011(4) 0.059(5) 0.004(4) -0.009(5) -0.013(4)
N14 0.055(6) 0.030(5) 0.032(4) 0.003(4) 0.008(4) -0.010(4)
N15 0.032(5) 0.045(6) 0.066(6) 0.018(5) -0.014(4) -0.018(4)
N16 0.063(6) 0.036(6) 0.040(5) 0.016(4) -0.002(4) -0.005(5)
N17 0.039(5) 0.025(4) 0.035(4) 0.008(4) 0.002(4) -0.005(4)
N18 0.075(7) 0.051(6) 0.060(6) -0.005(5) 0.040(5) -0.003(5)
C1 0.116(10) 0.083(9) 0.029(5) -0.018(6) -0.024(6) 0.017(8)
C2 0.097(9) 0.063(8) 0.030(5) -0.006(6) -0.026(6) 0.022(7)
C3 0.096(8) 0.079(8) 0.086(7) -0.003(7) -0.057(6) -0.021(7)
C4 0.075(6) 0.063(7) 0.068(6) 0.005(6) -0.048(5) -0.010(6)
C5 0.073(7) 0.060(7) 0.059(6) 0.006(6) -0.035(6) 0.007(6)
C6 0.058(6) 0.043(6) 0.039(5) 0.010(5) -0.034(5) -0.007(5)
C7 0.074(7) 0.070(8) 0.078(7) -0.028(7) -0.026(6) 0.035(6)
C9 0.063(6) 0.021(5) 0.055(5) 0.001(5) 0.017(5) -0.003(5)
C10 0.043(5) 0.015(4) 0.030(4) 0.000(4) 0.000(4) 0.002(4)
C11 0.080(7) 0.039(6) 0.066(6) -0.003(6) 0.027(6) 0.004(6)
C12 0.054(5) 0.027(5) 0.041(5) 0.003(4) 0.012(4) 0.002(4)
C13 0.063(7) 0.044(6) 0.052(6) 0.001(5) -0.025(5) 0.001(6)
C14 0.046(5) 0.030(5) 0.029(4) -0.005(4) -0.010(4) -0.010(4)
C17 0.052(7) 0.080(8) 0.125(9) 0.026(8) 0.013(7) -0.001(7)
C20 0.061(6) 0.068(6) 0.079(6) 0.023(5) -0.009(5) 0.008(5)
C22 0.084(5) 0.063(5) 0.081(5) -0.010(5) 0.009(5) 0.005(5)
C25 0.076(6) 0.040(5) 0.057(5) 0.004(5) 0.008(5) -0.011(5)
C26 0.068(5) 0.038(5) 0.059(5) -0.003(5) 0.009(5) -0.002(5)
C27 0.060(5) 0.029(5) 0.059(5) 0.004(4) -0.005(4) -0.006(4)
C28 0.048(5) 0.024(5) 0.044(5) 0.007(4) -0.009(4) -0.012(4)
C29 0.061(5) 0.028(4) 0.028(4) 0.007(4) -0.005(4) -0.009(4)
C30 0.050(4) 0.026(4) 0.027(3) 0.002(3) 0.005(4) -0.004(4)
C31 0.056(5) 0.028(4) 0.030(4) 0.002(4) 0.005(4) -0.006(4)
C32 0.052(5) 0.018(4) 0.026(4) 0.001(4) 0.005(4) -0.009(4)
C33 0.037(5) 0.058(5) 0.077(5) 0.021(5) -0.005(4) -0.001(4)
C34 0.035(4) 0.052(5) 0.063(5) 0.007(4) -0.025(4) 0.002(4)
C35 0.035(4) 0.053(5) 0.063(5) 0.006(5) -0.001(4) -0.005(4)
C36 0.036(5) 0.040(5) 0.049(5) 0.004(5) -0.002(4) -0.002(4)
C37 0.060(5) 0.035(5) 0.039(4) 0.023(4) -0.004(4) -0.008(4)
C38 0.044(5) 0.038(5) 0.029(4) 0.011(4) 0.005(4) -0.004(4)
C39 0.058(5) 0.042(5) 0.045(4) 0.019(4) -0.008(4) -0.006(4)
C40 0.055(5) 0.032(5) 0.034(4) 0.007(4) -0.007(4) -0.004(4)
C41 0.045(5) 0.040(5) 0.070(5) -0.008(4) -0.001(4) -0.009(4)
C42 0.035(4) 0.033(4) 0.048(4) 0.005(4) 0.002(4) -0.009(4)
C43 0.037(4) 0.035(5) 0.052(5) 0.013(4) -0.001(4) -0.007(4)
C44 0.036(4) 0.029(4) 0.043(4) 0.000(3) -0.006(3) -0.005(3)
C45 0.080(6) 0.071(6) 0.062(5) 0.005(5) 0.037(5) 0.003(5)
C46 0.071(6) 0.056(6) 0.040(5) -0.001(5) 0.026(5) -0.002(5)
C47 0.088(6) 0.063(5) 0.066(5) -0.009(5) 0.044(5) -0.006(5)
C48 0.073(5) 0.063(5) 0.078(5) -0.005(5) 0.034(5) -0.002(5)
O16 0.170(13) 0.175(14) 0.209(15) -0.158(13) -0.147(12) 0.131(12)
C18 0.047(6) 0.072(7) 0.104(7) 0.002(7) 0.026(6) 0.002(6)
C16 0.071(6) 0.082(6) 0.076(6) -0.014(6) -0.012(5) 0.004(6)
C8 0.052(6) 0.055(6) 0.071(6) -0.013(6) -0.015(5) 0.011(5)
O24 0.128(12) 0.069(8) 0.169(14) -0.006(9) 0.018(10) 0.005(8)
C24 0.121(13) 0.079(12) 0.20(2) -0.026(12) 0.001(13) 0.047(10)
C23 0.130(13) 0.088(12) 0.21(2) -0.033(13) -0.002(14) 0.035(11)

loop_
_atom_type_symbol
_atom_type_description
_atom_type_scat_dispersion_real
_atom_type_scat_dispersion_imag
_atom_type_scat_source
C C 0.0033 0.0016 'International Tables Vol C Tables 4.2.6.8 and 6.1.1.4'
H H 0.0000 0.0000 'International Tables Vol C Tables 4.2.6.8 and 6.1.1.4'
N N 0.0061 0.0033 'International Tables Vol C Tables 4.2.6.8 and 6.1.1.4'
O O 0.0106 0.0060 'International Tables Vol C Tables 4.2.6.8 and 6.1.1.4'
Ni Ni 0.3393 1.1124 'International Tables Vol C Tables 4.2.6.8 and 6.1.1.4'
Gd Gd -0.1653 3.9035 'International Tables Vol C Tables 4.2.6.8 and 6.1.1.4'
Cl Cl 0.1484 0.1585 'International Tables Vol C Tables 4.2.6.8 and 6.1.1.4'

loop_
_geom_angle_atom_site_label_1
_geom_angle_atom_site_label_2
_geom_angle_atom_site_label_3
_geom_angle
O1T Gd1 O2T 68.5(2)
O1T Gd1 O3T 69.68(19)
O2T Gd1 O3T 90.0(2)
O1T Gd1 O47 91.0(2)
O2T Gd1 O47 68.9(2)
O3T Gd1 O47 155.8(2)
O1T Gd1 O23 141.9(3)
O2T Gd1 O23 132.2(2)
O3T Gd1 O23 130.1(2)
O47 Gd1 O23 74.1(3)
O1T Gd1 O25 91.7(2)
O2T Gd1 O25 155.1(2)
O3T Gd1 O25 68.4(2)
O47 Gd1 O25 128.6(2)
O23 Gd1 O25 72.8(2)
O1T Gd1 O21 71.1(2)
O2T Gd1 O21 117.8(2)
O3T Gd1 O21 117.2(2)
O47 Gd1 O21 66.7(3)
O23 Gd1 O21 70.8(3)
O25 Gd1 O21 65.9(3)
O1T Gd1 O19 138.6(3)
O2T Gd1 O19 112.4(3)
O3T Gd1 O19 68.9(3)
O47 Gd1 O19 129.1(3)
O23 Gd1 O19 70.3(3)
O25 Gd1 O19 72.3(3)
O21 Gd1 O19 129.2(3)
O1T Gd1 O17 138.5(2)
O2T Gd1 O17 70.2(2)
O3T Gd1 O17 114.5(3)
O47 Gd1 O17 70.3(3)
O23 Gd1 O17 69.5(3)
O25 Gd1 O17 129.2(3)
O21 Gd1 O17 127.4(3)
O19 Gd1 O17 63.8(3)
O1T Gd1 Ni6 106.27(15)
O2T Gd1 Ni6 134.40(15)
O3T Gd1 Ni6 132.26(15)
O47 Gd1 Ni6 65.88(18)
O23 Gd1 Ni6 35.7(2)
O25 Gd1 Ni6 64.17(16)
O21 Gd1 Ni6 35.20(18)
O19 Gd1 Ni6 100.5(2)
O17 Gd1 Ni6 99.4(2)
O1T Gd1 Ni12 82.89(15)
O2T Gd1 Ni12 34.37(15)
O3T Gd1 Ni12 124.30(15)
O47 Gd1 Ni12 35.35(18)
O23 Gd1 Ni12 101.42(18)
O25 Gd1 Ni12 162.35(17)
O21 Gd1 Ni12 96.45(18)
O19 Gd1 Ni12 122.25(18)
O17 Gd1 Ni12 60.19(19)
Ni6 Gd1 Ni12 101.17(4)
O1T Gd1 Ni7 83.91(15)
O2T Gd1 Ni7 124.16(15)
O3T Gd1 Ni7 34.27(15)
O47 Gd1 Ni7 162.00(19)
O23 Gd1 Ni7 99.56(18)
O25 Gd1 Ni7 34.86(16)
O21 Gd1 Ni7 95.38(17)
O19 Gd1 Ni7 60.89(19)
O17 Gd1 Ni7 123.9(2)
Ni6 Gd1 Ni7 98.95(4)
Ni12 Gd1 Ni7 158.36(3)
O4T Gd2 O6T 68.56(18)
O4T Gd2 O5T 68.04(18)
O6T Gd2 O5T 89.8(2)
O4T Gd2 O33 90.8(2)
O6T Gd2 O33 155.1(2)
O5T Gd2 O33 68.9(2)
O4T Gd2 O39 93.0(2)
O6T Gd2 O39 69.2(2)
O5T Gd2 O39 156.2(2)
O33 Gd2 O39 128.0(2)
O4T Gd2 O5 143.4(2)
O6T Gd2 O5 131.5(2)
O5T Gd2 O5 130.7(2)
O33 Gd2 O5 73.4(2)
O39 Gd2 O5 73.2(2)
O4T Gd2 O7 72.13(18)
O6T Gd2 O7 116.7(2)
O5T Gd2 O7 118.2(2)
O33 Gd2 O7 66.6(2)
O39 Gd2 O7 65.6(2)
O5 Gd2 O7 71.3(2)
O4T Gd2 O3 137.9(2)
O6T Gd2 O3 111.9(3)
O5T Gd2 O3 69.8(2)
O33 Gd2 O3 73.7(3)
O39 Gd2 O3 127.5(2)
O5 Gd2 O3 69.8(2)
O7 Gd2 O3 130.4(3)
O4T Gd2 O1 139.3(2)
O6T Gd2 O1 71.0(2)
O5T Gd2 O1 115.9(2)
O33 Gd2 O1 129.3(2)
O39 Gd2 O1 68.8(2)
O5 Gd2 O1 67.6(2)
O7 Gd2 O1 125.1(2)
O3 Gd2 O1 63.4(3)
O4T Gd2 Ni2 107.76(13)
O6T Gd2 Ni2 132.69(16)
O5T Gd2 Ni2 134.29(15)
O33 Gd2 Ni2 65.65(16)
O39 Gd2 Ni2 63.86(16)
O5 Gd2 Ni2 35.69(16)
O7 Gd2 Ni2 35.63(13)
O3 Gd2 Ni2 101.0(2)
O1 Gd2 Ni2 96.58(16)
O4T Gd2 Ni10 83.80(13)
O6T Gd2 Ni10 34.35(15)
O5T Gd2 Ni10 124.11(15)
O33 Gd2 Ni10 161.76(17)
O39 Gd2 Ni10 35.57(15)
O5 Gd2 Ni10 100.84(16)
O7 Gd2 Ni10 95.21(15)
O3 Gd2 Ni10 121.3(2)
O1 Gd2 Ni10 59.96(17)
Ni2 Gd2 Ni10 99.38(4)
O4T Gd2 Ni9 82.22(13)
O6T Gd2 Ni9 124.10(15)
O5T Gd2 Ni9 34.40(15)
O33 Gd2 Ni9 35.19(16)
O39 Gd2 Ni9 161.81(16)
O5 Gd2 Ni9 100.35(16)
O7 Gd2 Ni9 96.29(15)
O3 Gd2 Ni9 62.41(19)
O1 Gd2 Ni9 125.25(17)
Ni2 Gd2 Ni9 100.75(4)
Ni10 Gd2 Ni9 158.22(3)
O7T Gd3 O9T 68.66(18)
O7T Gd3 O8T 68.76(18)
O9T Gd3 O8T 90.73(19)
O7T Gd3 O43 92.45(19)
O9T Gd3 O43 69.12(19)
O8T Gd3 O43 156.80(19)
O7T Gd3 O29 89.64(19)
O9T Gd3 O29 154.38(19)
O8T Gd3 O29 68.01(18)
O43 Gd3 O29 127.5(2)
O7T Gd3 O13 141.3(2)
O9T Gd3 O13 132.0(2)
O8T Gd3 O13 130.47(19)
O43 Gd3 O13 72.7(2)
O29 Gd3 O13 73.5(2)
O7T Gd3 O11 139.89(19)
O9T Gd3 O11 115.7(2)
O8T Gd3 O11 71.30(19)
O43 Gd3 O11 127.2(2)
O29 Gd3 O11 72.1(2)
O13 Gd3 O11 68.0(2)
O7T Gd3 O15 70.15(19)
O9T Gd3 O15 114.7(2)
O8T Gd3 O15 117.8(2)
O43 Gd3 O15 64.4(2)
O29 Gd3 O15 67.2(2)
O13 Gd3 O15 71.2(2)
O11 Gd3 O15 128.5(2)
O7T Gd3 O9 138.44(18)
O9T Gd3 O9 69.84(19)
O8T Gd3 O9 114.2(2)
O43 Gd3 O9 70.6(2)
O29 Gd3 O9 131.1(2)
O13 Gd3 O9 70.9(2)
O11 Gd3 O9 64.06(19)
O15 Gd3 O9 127.6(2)
O7T Gd3 Ni4 105.84(13)
O9T Gd3 Ni4 132.72(14)
O8T Gd3 Ni4 132.62(13)
O43 Gd3 Ni4 64.17(13)
O29 Gd3 Ni4 64.87(14)
O13 Gd3 Ni4 35.49(15)
O11 Gd3 Ni4 98.27(16)
O15 Gd3 Ni4 35.75(14)
O9 Gd3 Ni4 100.33(14)
O7T Gd3 Ni11 83.53(12)
O9T Gd3 Ni11 34.43(14)
O8T Gd3 Ni11 125.12(13)
O43 Gd3 Ni11 35.40(13)
O29 Gd3 Ni11 160.62(15)
O13 Gd3 Ni11 100.89(15)
O11 Gd3 Ni11 123.77(14)
O15 Gd3 Ni11 93.39(15)
O9 Gd3 Ni11 60.44(14)
Ni4 Gd3 Ni11 99.55(3)
O7T Gd3 Ni8 83.23(13)
O9T Gd3 Ni8 125.03(14)
O8T Gd3 Ni8 34.36(13)
O43 Gd3 Ni8 161.29(14)
O29 Gd3 Ni8 34.73(14)
O13 Gd3 Ni8 99.46(15)
O11 Gd3 Ni8 61.24(14)
O15 Gd3 Ni8 97.07(15)
O9 Gd3 Ni8 123.73(14)
Ni4 Gd3 Ni8 99.42(3)
Ni11 Gd3 Ni8 159.23(3)
O4T Gd4 O7T 73.30(17)
O4T Gd4 O1T 73.83(19)
O7T Gd4 O1T 74.10(19)
O4T Gd4 O31 141.29(18)
O7T Gd4 O31 92.61(18)
O1T Gd4 O31 137.7(2)
O4T Gd4 O35 91.56(19)
O7T Gd4 O35 136.80(19)
O1T Gd4 O35 141.0(2)
O31 Gd4 O35 74.1(2)
O4T Gd4 O27 137.54(19)
O7T Gd4 O27 141.03(19)
O1T Gd4 O27 91.0(2)
O31 Gd4 O27 74.3(2)
O35 Gd4 O27 75.6(2)
O4T Gd4 O8T 72.26(17)
O7T Gd4 O8T 66.62(17)
O1T Gd4 O8T 133.7(2)
O31 Gd4 O8T 69.07(18)
O35 Gd4 O8T 70.3(2)
O27 Gd4 O8T 135.1(2)
O4T Gd4 O5T 66.42(18)
O7T Gd4 O5T 132.49(18)
O1T Gd4 O5T 71.42(19)
O31 Gd4 O5T 134.8(2)
O35 Gd4 O5T 69.6(2)
O27 Gd4 O5T 71.2(2)
O8T Gd4 O5T 120.12(19)
O4T Gd4 O3T 133.44(19)
O7T Gd4 O3T 72.88(18)
O1T Gd4 O3T 66.77(19)
O31 Gd4 O3T 70.97(19)
O35 Gd4 O3T 134.9(2)
O27 Gd4 O3T 68.2(2)
O8T Gd4 O3T 120.24(19)
O5T Gd4 O3T 119.61(19)
O4T Gd4 Gd5 43.52(13)
O7T Gd4 Gd5 43.75(11)
O1T Gd4 Gd5 44.30(15)
O31 Gd4 Gd5 136.32(14)
O35 Gd4 Gd5 135.03(15)
O27 Gd4 Gd5 135.28(15)
O8T Gd4 Gd5 89.56(13)
O5T Gd4 Gd5 88.90(14)
O3T Gd4 Gd5 90.09(13)
O4T Gd4 Ni9 82.12(13)
O7T Gd4 Ni9 154.48(12)
O1T Gd4 Ni9 105.86(14)
O31 Gd4 Ni9 102.65(15)
O35 Gd4 Ni9 35.38(14)
O27 Gd4 Ni9 63.89(14)
O8T Gd4 Ni9 99.69(13)
O5T Gd4 Ni9 35.06(14)
O3T Gd4 Ni9 131.35(14)
Gd5 Gd4 Ni9 118.68(3)
O4T Gd4 Ni8 106.50(13)
O7T Gd4 Ni8 82.41(12)
O1T Gd4 Ni8 155.42(14)
O31 Gd4 Ni8 34.92(14)
O35 Gd4 Ni8 63.07(14)
O27 Gd4 Ni8 103.15(15)
O8T Gd4 Ni8 34.82(13)
O5T Gd4 Ni8 132.04(14)
O3T Gd4 Ni8 99.71(13)
Gd5 Gd4 Ni8 119.25(2)
Ni9 Gd4 Ni8 98.44(3)
O4T Gd5 O7T 73.90(17)
O4T Gd5 O45 138.1(2)
O7T Gd5 O45 140.0(2)
O4T Gd5 O1T 74.24(19)
O7T Gd5 O1T 74.45(18)
O45 Gd5 O1T 90.8(2)
O4T Gd5 O37 91.4(2)
O7T Gd5 O37 138.04(19)
O45 Gd5 O37 75.1(2)
O1T Gd5 O37 139.9(2)
O4T Gd5 O41 140.36(19)
O7T Gd5 O41 91.49(19)
O45 Gd5 O41 74.8(2)
O1T Gd5 O41 137.9(2)
O37 Gd5 O41 75.0(2)
O4T Gd5 O9T 71.89(19)
O7T Gd5 O9T 66.69(18)
O45 Gd5 O9T 135.2(2)
O1T Gd5 O9T 133.84(19)
O37 Gd5 O9T 71.41(19)
O41 Gd5 O9T 68.5(2)
O4T Gd5 O6T 66.99(18)
O7T Gd5 O6T 133.50(19)
O45 Gd5 O6T 71.2(2)
O1T Gd5 O6T 71.6(2)
O37 Gd5 O6T 68.3(2)
O41 Gd5 O6T 134.9(2)
O9T Gd5 O6T 120.2(2)
O4T Gd5 O2T 131.79(18)
O7T Gd5 O2T 70.91(19)
O45 Gd5 O2T 69.2(2)
O1T Gd5 O2T 65.36(19)
O37 Gd5 O2T 136.6(2)
O41 Gd5 O2T 72.5(2)
O9T Gd5 O2T 120.1(2)
O6T Gd5 O2T 119.6(2)
O4T Gd5 Gd4 43.94(12)
O7T Gd5 Gd4 44.09(12)
O45 Gd5 Gd4 135.16(17)
O1T Gd5 Gd4 44.40(13)
O37 Gd5 Gd4 135.37(16)
O41 Gd5 Gd4 135.57(14)
O9T Gd5 Gd4 89.56(14)
O6T Gd5 Gd4 89.54(15)
O2T Gd5 Gd4 87.98(13)
O4T Gd5 Ni12 155.47(13)
O7T Gd5 Ni12 104.99(13)
O45 Gd5 Ni12 35.28(16)
O1T Gd5 Ni12 81.82(14)
O37 Gd5 Ni12 103.79(16)
O41 Gd5 Ni12 63.44(15)
O9T Gd5 Ni12 131.00(14)
O6T Gd5 Ni12 100.63(14)
O2T Gd5 Ni12 34.99(14)
Gd4 Gd5 Ni12 118.53(3)
O4T Gd5 Ni10 83.48(12)
O7T Gd5 Ni10 156.59(13)
O45 Gd5 Ni10 62.80(16)
O1T Gd5 Ni10 105.46(13)
O37 Gd5 Ni10 34.70(14)
O41 Gd5 Ni10 102.49(15)
O9T Gd5 Ni10 100.88(14)
O6T Gd5 Ni10 34.75(15)
O2T Gd5 Ni10 131.06(15)
Gd4 Gd5 Ni10 119.83(3)
Ni12 Gd5 Ni10 98.07(4)
O3 Ni1 O1 84.0(3)
O3 Ni1 O6 93.1(3)
O1 Ni1 O6 93.5(3)
O3 Ni1 N2 82.3(4)
O1 Ni1 N2 166.3(4)
O6 Ni1 N2 88.0(5)
O3 Ni1 N1 166.3(4)
O1 Ni1 N1 82.6(4)
O6 Ni1 N1 90.6(5)
N2 Ni1 N1 111.0(5)
O3 Ni1 O50 90.7(4)
O1 Ni1 O50 84.6(4)
O6 Ni1 O50 175.5(5)
N2 Ni1 O50 94.8(6)
N1 Ni1 O50 85.2(5)
N4 Ni2 O7 82.9(3)
N4 Ni2 O5 173.9(3)
O7 Ni2 O5 93.4(3)
N4 Ni2 N3 102.0(4)
O7 Ni2 N3 175.0(4)
O5 Ni2 N3 81.7(4)
N4 Ni2 O40 95.2(4)
O7 Ni2 O40 87.2(3)
O5 Ni2 O40 89.4(3)
N3 Ni2 O40 93.0(3)
N4 Ni2 O34 87.5(4)
O7 Ni2 O34 84.6(3)
O5 Ni2 O34 87.3(3)
N3 Ni2 O34 94.8(4)
O40 Ni2 O34 171.0(3)
N4 Ni2 Gd2 130.0(3)
O7 Ni2 Gd2 47.19(18)
O5 Ni2 Gd2 46.18(18)
N3 Ni2 Gd2 127.8(3)
O40 Ni2 Gd2 86.8(2)
O34 Ni2 Gd2 84.9(2)
O11 Ni3 O9 84.6(2)
O11 Ni3 N6 83.2(3)
O9 Ni3 N6 167.8(3)
O11 Ni3 O14 92.9(3)
O9 Ni3 O14 92.0(3)
N6 Ni3 O14 89.5(4)
O11 Ni3 N5 167.5(3)
O9 Ni3 N5 83.3(3)
N6 Ni3 N5 108.8(4)
O14 Ni3 N5 90.8(3)
O11 Ni3 O49 86.2(3)
O9 Ni3 O49 89.9(3)
N6 Ni3 O49 88.4(5)
O14 Ni3 O49 177.8(4)
N5 Ni3 O49 90.5(4)
N8 Ni4 O13 176.6(3)
N8 Ni4 O15 85.3(3)
O13 Ni4 O15 93.6(3)
N8 Ni4 N7 99.4(4)
O13 Ni4 N7 81.6(3)
O15 Ni4 N7 174.9(3)
N8 Ni4 O30 93.9(3)
O13 Ni4 O30 89.3(3)
O15 Ni4 O30 86.9(3)
N7 Ni4 O30 94.6(3)
N8 Ni4 O44 90.9(4)
O13 Ni4 O44 85.9(3)
O15 Ni4 O44 87.7(3)
N7 Ni4 O44 90.4(3)
O30 Ni4 O44 172.5(2)
N8 Ni4 Gd3 133.2(3)
O13 Ni4 Gd3 45.69(18)
O15 Ni4 Gd3 47.90(18)
N7 Ni4 Gd3 127.3(3)
O30 Ni4 Gd3 86.11(18)
O44 Ni4 Gd3 86.39(17)
O17 Ni5 O24 93.1(5)
O17 Ni5 O19 84.8(3)
O24 Ni5 O19 92.4(5)
O17 Ni5 N10 167.7(5)
O24 Ni5 N10 89.5(6)
O19 Ni5 N10 83.1(5)
O17 Ni5 N9 82.9(4)
O24 Ni5 N9 89.2(7)
O19 Ni5 N9 167.6(4)
N10 Ni5 N9 109.2(5)
O17 Ni5 O51 86.1(4)
O24 Ni5 O51 178.7(6)
O19 Ni5 O51 88.5(4)
N10 Ni5 O51 91.5(5)
N9 Ni5 O51 89.7(6)
O21 Ni6 N11 84.6(4)
O21 Ni6 N12 173.9(5)
N11 Ni6 N12 101.1(5)
O21 Ni6 O23 91.7(3)
N11 Ni6 O23 176.2(4)
N12 Ni6 O23 82.6(5)
O21 Ni6 O26 86.0(3)
N11 Ni6 O26 92.2(5)
N12 Ni6 O26 95.8(5)
O23 Ni6 O26 88.6(4)
O21 Ni6 O48 84.2(3)
N11 Ni6 O48 91.6(5)
N12 Ni6 O48 93.5(5)
O23 Ni6 O48 87.0(4)
O26 Ni6 O48 169.1(3)
O21 Ni6 Gd1 47.4(2)
N11 Ni6 Gd1 132.1(3)
N12 Ni6 Gd1 126.8(4)
O23 Ni6 Gd1 44.25(19)
O26 Ni6 Gd1 85.8(2)
O48 Ni6 Gd1 84.0(2)
O3T Ni7 O20 100.0(3)
O3T Ni7 O27 85.7(2)
O20 Ni7 O27 173.9(3)
O3T Ni7 O25 84.4(2)
O20 Ni7 O25 88.0(3)
O27 Ni7 O25 90.3(3)
O3T Ni7 O32 95.2(2)
O20 Ni7 O32 90.8(3)
O27 Ni7 O32 91.0(3)
O25 Ni7 O32 178.6(3)
O3T Ni7 N13 160.0(3)
O20 Ni7 N13 93.4(3)
O27 Ni7 N13 80.6(3)
O25 Ni7 N13 81.3(3)
O32 Ni7 N13 99.5(3)
O3T Ni7 Gd1 41.53(16)
O20 Ni7 Gd1 88.4(2)
O27 Ni7 Gd1 94.44(18)
O25 Ni7 Gd1 43.83(19)
O32 Ni7 Gd1 135.5(2)
N13 Ni7 Gd1 125.0(2)
O3T Ni7 Gd4 43.95(16)
O20 Ni7 Gd4 143.0(2)
O27 Ni7 Gd4 43.03(17)
O25 Ni7 Gd4 94.7(2)
O32 Ni7 Gd4 85.85(18)
N13 Ni7 Gd4 123.6(2)
Gd1 Ni7 Gd4 69.28(2)
O8T Ni8 O12 100.2(3)
O8T Ni8 O29 83.6(2)
O12 Ni8 O29 90.0(3)
O8T Ni8 O31 85.4(2)
O12 Ni8 O31 174.4(3)
O29 Ni8 O31 90.5(3)
O8T Ni8 O36 93.4(2)
O12 Ni8 O36 89.8(3)
O29 Ni8 O36 177.0(3)
O31 Ni8 O36 90.1(3)
O8T Ni8 N14 159.6(3)
O12 Ni8 N14 93.5(3)
O29 Ni8 N14 81.4(3)
O31 Ni8 N14 81.1(3)
O36 Ni8 N14 101.7(3)
O8T Ni8 Gd4 43.67(16)
O12 Ni8 Gd4 142.9(2)
O29 Ni8 Gd4 92.93(17)
O31 Ni8 Gd4 42.61(16)
O36 Ni8 Gd4 85.44(17)
N14 Ni8 Gd4 123.5(2)
O8T Ni8 Gd3 41.76(16)
O12 Ni8 Gd3 88.4(2)
O29 Ni8 Gd3 43.30(17)
O31 Ni8 Gd3 95.75(17)
O36 Ni8 Gd3 133.69(19)
N14 Ni8 Gd3 124.6(2)
Gd4 Ni8 Gd3 69.37(2)
O5T Ni9 O4 97.2(3)
O5T Ni9 O35 86.8(2)
O4 Ni9 O35 175.6(3)
O5T Ni9 O33 84.2(3)
O4 Ni9 O33 90.1(3)
O35 Ni9 O33 92.2(3)
O5T Ni9 O28 94.9(3)
O4 Ni9 O28 87.7(3)
O35 Ni9 O28 90.1(3)
O33 Ni9 O28 177.5(3)
O5T Ni9 N15 159.4(3)
O4 Ni9 N15 95.8(4)
O35 Ni9 N15 80.9(3)
O33 Ni9 N15 79.9(3)
O28 Ni9 N15 101.5(3)
O5T Ni9 Gd4 44.42(16)
O4 Ni9 Gd4 140.0(3)
O35 Ni9 Gd4 43.49(17)
O33 Ni9 Gd4 95.32(19)
O28 Ni9 Gd4 85.64(19)
N15 Ni9 Gd4 124.2(3)
O5T Ni9 Gd2 42.21(16)
O4 Ni9 Gd2 88.0(3)
O35 Ni9 Gd2 96.24(18)
O33 Ni9 Gd2 42.9(2)
O28 Ni9 Gd2 135.7(2)
N15 Ni9 Gd2 122.7(3)
Gd4 Ni9 Gd2 70.31(3)
O6T Ni10 O37 84.6(2)
O6T Ni10 O46 95.0(3)
O37 Ni10 O46 91.3(3)
O6T Ni10 O2 98.4(3)
O37 Ni10 O2 176.6(3)
O46 Ni10 O2 87.1(4)
O6T Ni10 O39 84.4(2)
O37 Ni10 O39 90.2(3)
O46 Ni10 O39 178.3(3)
O2 Ni10 O39 91.5(3)
O6T Ni10 N16 160.6(3)
O37 Ni10 N16 82.0(3)
O46 Ni10 N16 99.3(4)
O2 Ni10 N16 95.4(3)
O39 Ni10 N16 81.6(3)
O6T Ni10 Gd5 43.68(16)
O37 Ni10 Gd5 42.52(16)
O46 Ni10 Gd5 85.2(2)
O2 Ni10 Gd5 140.1(2)
O39 Ni10 Gd5 95.42(18)
N16 Ni10 Gd5 124.5(2)
O6T Ni10 Gd2 41.55(18)
O37 Ni10 Gd2 93.46(19)
O46 Ni10 Gd2 135.4(3)
O2 Ni10 Gd2 89.8(3)
O39 Ni10 Gd2 43.81(18)
N16 Ni10 Gd2 125.4(3)
Gd5 Ni10 Gd2 69.46(3)
O41 Ni11 O9T 85.1(2)
O41 Ni11 O10 176.0(3)
O9T Ni11 O10 98.9(2)
O41 Ni11 O43 91.0(3)
O9T Ni11 O43 83.7(2)
O10 Ni11 O43 89.9(3)
O41 Ni11 N17 81.9(3)
O9T Ni11 N17 158.6(3)
O10 Ni11 N17 94.5(3)
O43 Ni11 N17 79.7(3)
O41 Ni11 O38 89.8(3)
O9T Ni11 O38 96.7(2)
O10 Ni11 O38 89.3(3)
O43 Ni11 O38 179.2(3)
N17 Ni11 O38 100.2(3)
O41 Ni11 Gd5 42.86(17)
O9T Ni11 Gd5 43.51(16)
O10 Ni11 Gd5 140.87(19)
O43 Ni11 Gd5 94.76(18)
N17 Ni11 Gd5 124.6(2)
O38 Ni11 Gd5 86.01(18)
O41 Ni11 Gd3 94.19(17)
O9T Ni11 Gd3 41.54(16)
O10 Ni11 Gd3 89.14(17)
O43 Ni11 Gd3 43.08(17)
N17 Ni11 Gd3 122.7(2)
O38 Ni11 Gd3 137.12(19)
Gd5 Ni11 Gd3 69.16(3)
O18 Ni12 O2T 99.5(3)
O18 Ni12 O45 174.4(3)
O2T Ni12 O45 85.9(2)
O18 Ni12 O47 91.4(3)
O2T Ni12 O47 83.2(2)
O45 Ni12 O47 90.4(3)
O18 Ni12 O42 85.9(3)
O2T Ni12 O42 94.3(3)
O45 Ni12 O42 92.6(3)
O47 Ni12 O42 175.9(3)
O18 Ni12 N18 93.6(4)
O2T Ni12 N18 159.4(4)
O45 Ni12 N18 81.5(4)
O47 Ni12 N18 80.6(3)
O42 Ni12 N18 102.6(4)
O18 Ni12 Gd5 142.3(2)
O2T Ni12 Gd5 44.70(17)
O45 Ni12 Gd5 42.69(17)
O47 Ni12 Gd5 94.6(2)
O42 Ni12 Gd5 85.78(19)
N18 Ni12 Gd5 124.1(3)
O18 Ni12 Gd1 90.1(2)
O2T Ni12 Gd1 41.42(17)
O45 Ni12 Gd1 94.82(19)
O47 Ni12 Gd1 42.86(18)
O42 Ni12 Gd1 134.0(2)
N18 Ni12 Gd1 123.4(3)
Gd5 Ni12 Gd1 70.21(3)
Gd1 O1T Gd5 115.3(2)
Gd1 O1T Gd4 114.0(2)
Gd5 O1T Gd4 91.29(19)
C2 O1 Ni1 113.4(8)
C2 O1 Gd2 142.4(8)
Ni1 O1 Gd2 104.1(3)
Ni12 O2T Gd1 104.2(3)
Ni12 O2T Gd5 100.3(2)
Gd1 O2T Gd5 110.8(2)
C2 O2 Ni10 124.3(8)
Ni7 O3T Gd1 104.2(2)
Ni7 O3T Gd4 101.5(2)
Gd1 O3T Gd4 109.5(2)
C4 O3 Ni1 114.8(7)
C4 O3 Gd2 136.8(8)
Ni1 O3 Gd2 106.0(3)
Gd2 O4T Gd5 114.0(2)
Gd2 O4T Gd4 115.0(2)
Gd5 O4T Gd4 92.55(18)
C4 O4 Ni9 122.5(8)
Ni9 O5T Gd2 103.4(2)
Ni9 O5T Gd4 100.5(2)
Gd2 O5T Gd4 110.4(2)
C6 O5 Ni2 116.8(7)
C6 O5 Gd2 145.0(8)
Ni2 O5 Gd2 98.1(2)
Ni10 O6T Gd2 104.1(3)
Ni10 O6T Gd5 101.6(3)
Gd2 O6T Gd5 110.2(2)
C6 O6 Ni1 124.5(7)
Gd3 O7T Gd5 114.6(2)
Gd3 O7T Gd4 114.7(2)
Gd5 O7T Gd4 92.15(17)
C8 O7 Ni2 115.8(7)
C8 O7 Gd2 145.1(7)
Ni2 O7 Gd2 97.2(2)
Ni8 O8T Gd3 103.9(2)
Ni8 O8T Gd4 101.5(2)
Gd3 O8T Gd4 109.8(2)
Ni11 O9T Gd3 104.0(2)
Ni11 O9T Gd5 101.6(2)
Gd3 O9T Gd5 109.9(2)
C10 O9 Ni3 115.3(6)
C10 O9 Gd3 138.8(6)
Ni3 O9 Gd3 103.8(2)
C10 O10 Ni11 123.0(6)
C12 O11 Ni3 114.7(6)
C12 O11 Gd3 138.7(6)
Ni3 O11 Gd3 105.6(2)
C12 O12 Ni8 123.5(6)
C14 O13 Ni4 115.0(6)
C14 O13 Gd3 145.3(6)
Ni4 O13 Gd3 98.8(3)
C14 O14 Ni3 125.8(6)
C16 O15 Ni4 114.7(7)
C16 O15 Gd3 148.3(8)
Ni4 O15 Gd3 96.4(3)
C18 O17 Ni5 117.8(8)
C18 O17 Gd1 137.3(9)
Ni5 O17 Gd1 104.7(3)
C18 O18 Ni12 122.0(8)
C20 O19 Ni5 114.9(8)
C20 O19 Gd1 138.2(8)
Ni5 O19 Gd1 103.7(4)
C20 O20 Ni7 123.0(8)
C22 O21 Ni6 114.4(9)
C22 O21 Gd1 146.9(10)
Ni6 O21 Gd1 97.4(3)
C24 O23 Ni6 115.8(10)
C24 O23 Gd1 144.1(10)
Ni6 O23 Gd1 100.1(3)
C26 O25 Ni7 118.1(7)
C26 O25 Gd1 139.9(7)
Ni7 O25 Gd1 101.3(3)
C26 O26 Ni6 124.0(8)
C28 O27 Ni7 117.8(6)
C28 O27 Gd4 137.5(6)
Ni7 O27 Gd4 102.5(2)
C28 O28 Ni9 124.8(6)
C30 O29 Ni8 117.2(6)
C30 O29 Gd3 139.6(6)
Ni8 O29 Gd3 102.0(2)
C30 O30 Ni4 124.8(6)
C32 O31 Ni8 115.9(5)
C32 O31 Gd4 141.2(5)
Ni8 O31 Gd4 102.5(2)
C32 O32 Ni7 124.2(6)
C34 O33 Ni9 113.5(7)
C34 O33 Gd2 143.3(7)
Ni9 O33 Gd2 101.9(3)
C34 O34 Ni2 124.4(8)
C36 O35 Ni9 116.8(6)
C36 O35 Gd4 141.3(6)
Ni9 O35 Gd4 101.1(3)
C36 O36 Ni8 124.9(6)
C38 O37 Ni10 114.1(5)
C38 O37 Gd5 141.1(6)
Ni10 O37 Gd5 102.8(3)
C38 O38 Ni11 122.9(6)
C40 O39 Ni10 116.1(7)
C40 O39 Gd2 142.6(7)
Ni10 O39 Gd2 100.6(3)
C40 O40 Ni2 121.2(7)
C42 O41 Ni11 118.3(7)
C42 O41 Gd5 139.1(7)
Ni11 O41 Gd5 102.5(2)
C42 O42 Ni12 121.9(6)
C44 O43 Ni11 116.4(6)
C44 O43 Gd3 140.4(6)
Ni11 O43 Gd3 101.5(2)
C44 O44 Ni4 121.9(6)
C46 O45 Ni12 115.6(7)
C46 O45 Gd5 141.2(8)
Ni12 O45 Gd5 102.0(3)
C46 O46 Ni10 124.7(7)
C48 O47 Ni12 118.4(8)
C48 O47 Gd1 138.9(8)
Ni12 O47 Gd1 101.8(3)
C48 O48 Ni6 123.2(8)
C1 N1 Ni1 108.9(7)
C1 N1 H1A 109.9
Ni1 N1 H1A 109.9
C1 N1 H1B 109.9
Ni1 N1 H1B 109.9
H1A N1 H1B 108.3
C3 N2 Ni1 109.8(8)
C3 N2 H2A 109.7
Ni1 N2 H2A 109.7
C3 N2 H2B 109.7
Ni1 N2 H2B 109.7
H2A N2 H2B 108.2
C5 N3 Ni2 110.2(7)
C5 N3 H3A 109.6
Ni2 N3 H3A 109.6
C5 N3 H3B 109.6
Ni2 N3 H3B 109.6
H3A N3 H3B 108.1
C7 N4 Ni2 106.6(7)
C7 N4 H4A 110.4
Ni2 N4 H4A 110.4
C7 N4 H4B 110.4
Ni2 N4 H4B 110.4
H4A N4 H4B 108.6
C9 N5 Ni3 107.0(6)
C9 N5 H5A 110.3
Ni3 N5 H5A 110.3
C9 N5 H5B 110.3
Ni3 N5 H5B 110.3
H5A N5 H5B 108.6
C11 N6 Ni3 109.1(7)
C11 N6 H6A 109.9
Ni3 N6 H6A 109.9
C11 N6 H6B 109.9
Ni3 N6 H6B 109.9
H6A N6 H6B 108.3
C13 N7 Ni4 109.4(6)
C13 N7 H7A 109.8
Ni4 N7 H7A 109.8
C13 N7 H7B 109.8
Ni4 N7 H7B 109.8
H7A N7 H7B 108.2
C15 N8 Ni4 104.5(8)
C15 N8 H8A 110.8
Ni4 N8 H8A 110.8
C15 N8 H8B 110.8
Ni4 N8 H8B 110.8
H8A N8 H8B 108.9
C17 N9 Ni5 107.3(8)
C17 N9 H9A 110.3
Ni5 N9 H9A 110.3
C17 N9 H9B 110.3
Ni5 N9 H9B 110.3
H9A N9 H9B 108.5
C19A N10 C19B 36.4(14)
C19A N10 Ni5 106.5(13)
C19B N10 Ni5 113.2(14)
C19A N10 H10A 110.4
C19B N10 H10A 131.4
Ni5 N10 H10A 110.4
C19A N10 H10B 110.4
C19B N10 H10B 74.9
Ni5 N10 H10B 110.4
H10A N10 H10B 108.6
C21A N11 C21B 37.6(16)
C21A N11 Ni6 105.0(12)
C21B N11 Ni6 115.4(14)
C21A N11 H11C 110.7
C21B N11 H11C 129.3
Ni6 N11 H11C 110.7
C21A N11 H11D 110.7
C21B N11 H11D 73.4
Ni6 N11 H11D 110.7
H11C N11 H11D 108.8
C23 N12 Ni6 110.8(10)
C23 N12 H12A 109.5
Ni6 N12 H12A 109.5
C23 N12 H12B 109.5
Ni6 N12 H12B 109.5
H12A N12 H12B 108.1
C25 N13 C27 116.7(9)
C25 N13 Ni7 106.9(7)
C27 N13 Ni7 106.5(6)
C25 N13 H13A 108.8
C27 N13 H13A 108.8
Ni7 N13 H13A 108.8
C31 N14 C29 114.0(9)
C31 N14 Ni8 108.1(5)
C29 N14 Ni8 107.9(6)
C31 N14 H14A 108.9
C29 N14 H14A 108.9
Ni8 N14 H14A 108.9
C33 N15 C35 117.5(10)
C33 N15 Ni9 107.8(7)
C35 N15 Ni9 107.4(6)
C33 N15 H15A 108.0
C35 N15 H15A 108.0
Ni9 N15 H15A 108.0
C37 N16 C39 115.3(10)
C37 N16 Ni10 108.9(6)
C39 N16 Ni10 107.7(7)
C37 N16 H16A 108.2
C39 N16 H16A 108.2
Ni10 N16 H16A 108.2
C41 N17 C43 110.9(9)
C41 N17 Ni11 107.1(6)
C43 N17 Ni11 109.0(6)
C41 N17 H17A 109.9
C43 N17 H17A 109.9
Ni11 N17 H17A 109.9
C47 N18 C45 117.1(12)
C47 N18 Ni12 107.2(7)
C45 N18 Ni12 107.8(7)
C47 N18 H18A 108.2
C45 N18 H18A 108.2
Ni12 N18 H18A 108.2
N1 C1 C2 115.1(12)
N1 C1 H1C 108.5
C2 C1 H1C 108.5
N1 C1 H1D 108.5
C2 C1 H1D 108.5
H1C C1 H1D 107.5
O2 C2 O1 123.4(10)
O2 C2 C1 118.2(13)
O1 C2 C1 118.3(14)
N2 C3 C4 114.0(12)
N2 C3 H3C 108.8
C4 C3 H3C 108.8
N2 C3 H3D 108.8
C4 C3 H3D 108.8
H3C C3 H3D 107.6
O3 C4 O4 127.9(10)
O3 C4 C3 118.3(12)
O4 C4 C3 113.6(12)
N3 C5 C6 115.3(9)
N3 C5 H5C 108.4
C6 C5 H5C 108.4
N3 C5 H5D 108.4
C6 C5 H5D 108.4
H5C C5 H5D 107.5
O6 C6 O5 125.1(11)
O6 C6 C5 119.5(9)
O5 C6 C5 115.4(10)
N4 C7 C8 117.7(11)
N4 C7 H7C 107.9
C8 C7 H7C 107.9
N4 C7 H7D 107.9
C8 C7 H7D 107.9
H7C C7 H7D 107.2
N5 C9 C10 113.6(8)
N5 C9 H9C 108.9
C10 C9 H9C 108.9
N5 C9 H9D 108.9
C10 C9 H9D 108.9
H9C C9 H9D 107.7
O10 C10 O9 126.0(8)
O10 C10 C9 117.0(8)
O9 C10 C9 117.0(8)
N6 C11 C12 116.5(10)
N6 C11 H11A 108.2
C12 C11 H11A 108.2
N6 C11 H11B 108.2
C12 C11 H11B 108.2
H11A C11 H11B 107.3
O12 C12 O11 125.9(9)
O12 C12 C11 118.4(9)
O11 C12 C11 115.6(9)
N7 C13 C14 113.2(10)
N7 C13 H13B 108.9
C14 C13 H13B 108.9
N7 C13 H13C 108.9
C14 C13 H13C 108.9
H13B C13 H13C 107.7
O13 C14 O14 122.5(8)
O13 C14 C13 118.2(10)
O14 C14 C13 119.3(9)
N9 C17 C18 116.3(12)
N9 C17 H17B 108.2
C18 C17 H17B 108.2
N9 C17 H17C 108.2
C18 C17 H17C 108.2
H17B C17 H17C 107.4
O19 C20 O20 125.5(12)
O19 C20 C19A 115.1(14)
O20 C20 C19A 117.0(14)
O19 C20 C19B 121.9(17)
O20 C20 C19B 109.6(15)
C19A C20 C19B 35.6(13)
O21 C22 O22 128.1(15)
O21 C22 C21A 117.3(16)
O22 C22 C21A 114.4(16)
O21 C22 C21B 121.0(17)
O22 C22 C21B 104.3(17)
C21A C22 C21B 33.3(14)
N13 C25 C26 118.4(10)
N13 C25 H25A 107.7
C26 C25 H25A 107.7
N13 C25 H25B 107.7
C26 C25 H25B 107.7
H25A C25 H25B 107.1
O26 C26 O25 125.6(11)
O26 C26 C25 121.5(11)
O25 C26 C25 112.9(10)
N13 C27 C28 115.1(9)
N13 C27 H27A 108.5
C28 C27 H27A 108.5
N13 C27 H27B 108.5
C28 C27 H27B 108.5
H27A C27 H27B 107.5
O28 C28 O27 126.1(9)
O28 C28 C27 119.5(9)
O27 C28 C27 114.3(9)
N14 C29 C30 114.0(7)
N14 C29 H29A 108.8
C30 C29 H29A 108.8
N14 C29 H29B 108.8
C30 C29 H29B 108.8
H29A C29 H29B 107.7
O30 C30 O29 124.1(9)
O30 C30 C29 119.4(8)
O29 C30 C29 116.4(9)
N14 C31 C32 113.1(8)
N14 C31 H31A 108.9
C32 C31 H31A 108.9
N14 C31 H31B 108.9
C32 C31 H31B 108.9
H31A C31 H31B 107.8
O32 C32 O31 124.7(8)
O32 C32 C31 117.2(8)
O31 C32 C31 117.9(9)
N15 C33 C34 117.1(10)
N15 C33 H33A 108.0
C34 C33 H33A 108.0
N15 C33 H33B 108.0
C34 C33 H33B 108.0
H33A C33 H33B 107.3
O33 C34 O34 121.0(11)
O33 C34 C33 118.2(11)
O34 C34 C33 120.8(11)
C36 C35 N15 113.5(9)
C36 C35 H35A 108.9
N15 C35 H35A 108.9
C36 C35 H35B 108.9
N15 C35 H35B 108.9
H35A C35 H35B 107.7
O35 C36 O36 124.3(9)
O35 C36 C35 117.3(10)
O36 C36 C35 118.4(10)
N16 C37 C38 115.0(9)
N16 C37 H37A 108.5
C38 C37 H37A 108.5
N16 C37 H37B 108.5
C38 C37 H37B 108.5
H37A C37 H37B 107.5
O38 C38 O37 124.6(8)
O38 C38 C37 119.2(9)
O37 C38 C37 116.2(9)
N16 C39 C40 114.6(9)
N16 C39 H39A 108.6
C40 C39 H39A 108.6
N16 C39 H39B 108.6
C40 C39 H39B 108.6
H39A C39 H39B 107.6
O39 C40 O40 124.8(10)
O39 C40 C39 116.0(10)
O40 C40 C39 119.0(10)
N17 C41 C42 118.3(9)
N17 C41 H41A 107.7
C42 C41 H41A 107.7
N17 C41 H41B 107.7
C42 C41 H41B 107.7
H41A C41 H41B 107.1
O41 C42 O42 129.4(10)
O41 C42 C41 113.8(10)
O42 C42 C41 116.8(9)
N17 C43 C44 112.0(8)
N17 C43 H43A 109.2
C44 C43 H43A 109.2
N17 C43 H43B 109.2
C44 C43 H43B 109.2
H43A C43 H43B 107.9
O43 C44 O44 125.1(9)
O43 C44 C43 116.3(9)
O44 C44 C43 118.6(9)
N18 C45 C46 113.6(10)
N18 C45 H45A 108.9
C46 C45 H45A 108.9
N18 C45 H45B 108.9
C46 C45 H45B 108.9
H45A C45 H45B 107.7
O45 C46 O46 124.9(11)
O45 C46 C45 117.9(12)
O46 C46 C45 117.2(10)
N18 C47 C48 116.3(10)
N18 C47 H47A 108.2
C48 C47 H47A 108.2
N18 C47 H47B 108.2
C48 C47 H47B 108.2
H47A C47 H47B 107.4
O48 C48 O47 127.4(13)
O48 C48 C47 119.8(12)
O47 C48 C47 112.6(12)
O18 C18 O17 129.5(12)
O18 C18 C17 117.7(12)
O17 C18 C17 112.7(13)
O16 C16 O15 123.4(12)
O16 C16 C15 120.7(14)
O15 C16 C15 115.9(13)
N8 C15 C16 112.5(12)
N8 C15 H15B 109.1
C16 C15 H15B 109.1
N8 C15 H15C 109.1
C16 C15 H15C 109.1
H15B C15 H15C 107.8
N10 C19A C20 112.6(18)
N10 C19A H19A 109.1
C20 C19A H19A 109.1
N10 C19A H19B 109.1
C20 C19A H19B 109.1
H19A C19A H19B 107.8
N11 C21A C22 110.5(17)
N11 C21A H21A 109.5
C22 C21A H21A 109.5
N11 C21A H21B 109.5
C22 C21A H21B 109.5
H21A C21A H21B 108.1
N10 C19B C20 94.3(19)
N10 C19B H19C 112.9
C20 C19B H19C 112.9
N10 C19B H19D 112.9
C20 C19B H19D 112.9
H19C C19B H19D 110.3
N11 C21B C22 92(2)
N11 C21B H21C 113.3
C22 C21B H21C 113.3
N11 C21B H21D 113.3
C22 C21B H21D 113.3
H21C C21B H21D 110.6
O7 C8 O8 126.1(11)
O7 C8 C7 114.5(11)
O8 C8 C7 118.8(11)
C24 O24 Ni5 128.3(14)
O24 C24 O23 124.0(18)
O24 C24 C23 122.2(16)
O23 C24 C23 112.8(15)
N12 C23 C24 114.9(15)
N12 C23 H23A 108.5
C24 C23 H23A 108.5
N12 C23 H23B 108.5
C24 C23 H23B 108.5
H23A C23 H23B 107.5

loop_
_geom_bond_atom_site_label_1
_geom_bond_atom_site_label_2
_geom_bond_distance
Gd1 O1T 2.330(6)
Gd1 O2T 2.379(6)
Gd1 O3T 2.394(6)
Gd1 O47 2.422(6)
Gd1 O23 2.451(7)
Gd1 O25 2.472(7)
Gd1 O21 2.568(8)
Gd1 O19 2.592(8)
Gd1 O17 2.592(8)
Gd1 Ni6 3.4585(18)
Gd1 Ni12 3.4861(15)
Gd1 Ni7 3.4996(13)
Gd2 O4T 2.359(5)
Gd2 O6T 2.387(6)
Gd2 O5T 2.415(6)
Gd2 O33 2.433(7)
Gd2 O39 2.459(6)
Gd2 O5 2.503(6)
Gd2 O7 2.539(6)
Gd2 O3 2.551(7)
Gd2 O1 2.595(7)
Gd2 Ni2 3.4341(15)
Gd2 Ni10 3.4907(15)
Gd2 Ni9 3.4969(14)
Gd3 O7T 2.333(5)
Gd3 O9T 2.397(6)
Gd3 O8T 2.409(6)
Gd3 O43 2.444(6)
Gd3 O29 2.461(6)
Gd3 O13 2.488(6)
Gd3 O11 2.547(6)
Gd3 O15 2.565(6)
Gd3 O9 2.590(6)
Gd3 Ni4 3.4355(13)
Gd3 Ni11 3.5062(12)
Gd3 Ni8 3.5109(12)
Gd4 O4T 2.401(5)
Gd4 O7T 2.407(5)
Gd4 O1T 2.419(6)
Gd4 O31 2.429(5)
Gd4 O35 2.438(6)
Gd4 O27 2.452(6)
Gd4 O8T 2.469(6)
Gd4 O5T 2.474(6)
Gd4 O3T 2.484(6)
Gd4 Gd5 3.4570(7)
Gd4 Ni9 3.4761(13)
Gd4 Ni8 3.5032(12)
Gd5 O4T 2.383(5)
Gd5 O7T 2.392(5)
Gd5 O45 2.415(6)
Gd5 O1T 2.415(6)
Gd5 O37 2.419(6)
Gd5 O41 2.439(6)
Gd5 O9T 2.461(5)
Gd5 O6T 2.461(6)
Gd5 O2T 2.490(6)
Gd5 Ni12 3.4833(14)
Gd5 Ni10 3.4903(13)
Ni1 O3 2.015(8)
Ni1 O1 2.025(8)
Ni1 O6 2.052(9)
Ni1 N2 2.068(12)
Ni1 N1 2.088(11)
Ni1 O50 2.209(11)
Ni2 N4 2.014(10)
Ni2 O7 2.016(6)
Ni2 O5 2.024(7)
Ni2 N3 2.085(8)
Ni2 O40 2.170(8)
Ni2 O34 2.213(8)
Ni3 O11 2.019(6)
Ni3 O9 2.028(6)
Ni3 N6 2.051(9)
Ni3 O14 2.055(7)
Ni3 N5 2.076(8)
Ni3 O49 2.101(8)
Ni4 N8 2.018(9)
Ni4 O13 2.018(7)
Ni4 O15 2.019(6)
Ni4 N7 2.063(8)
Ni4 O30 2.119(7)
Ni4 O44 2.140(7)
Ni5 O17 2.015(9)
Ni5 O24 2.035(14)
Ni5 O19 2.047(8)
Ni5 N10 2.056(14)
Ni5 N9 2.061(11)
Ni5 O51 2.126(11)
Ni6 O21 2.010(8)
Ni6 N11 2.013(14)
Ni6 N12 2.022(11)
Ni6 O23 2.048(10)
Ni6 O26 2.140(8)
Ni6 O48 2.188(10)
Ni7 O3T 2.033(6)
Ni7 O20 2.033(7)
Ni7 O27 2.035(6)
Ni7 O25 2.040(7)
Ni7 O32 2.053(6)
Ni7 N13 2.110(8)
Ni8 O8T 2.041(5)
Ni8 O12 2.044(7)
Ni8 O29 2.044(6)
Ni8 O31 2.054(6)
Ni8 O36 2.056(7)
Ni8 N14 2.111(8)
Ni9 O5T 2.031(6)
Ni9 O4 2.032(8)
Ni9 O35 2.051(6)
Ni9 O33 2.059(7)
Ni9 O28 2.069(7)
Ni9 N15 2.097(9)
Ni10 O6T 2.031(6)
Ni10 O37 2.037(6)
Ni10 O46 2.041(9)
Ni10 O2 2.044(8)
Ni10 O39 2.066(7)
Ni10 N16 2.085(9)
Ni11 O41 2.036(6)
Ni11 O9T 2.043(6)
Ni11 O10 2.054(6)
Ni11 O43 2.073(6)
Ni11 N17 2.105(8)
Ni11 O38 2.108(6)
Ni12 O18 2.025(8)
Ni12 O2T 2.030(6)
Ni12 O45 2.057(7)
Ni12 O47 2.060(8)
Ni12 O42 2.073(7)
Ni12 N18 2.079(9)
O1 C2 1.268(16)
O2 C2 1.225(16)
O3 C4 1.236(16)
O4 C4 1.300(16)
O5 C6 1.287(11)
O6 C6 1.211(13)
O7 C8 1.237(13)
O8 C8 1.247(14)
O9 C10 1.271(11)
O10 C10 1.225(11)
O11 C12 1.293(12)
O12 C12 1.241(12)
O13 C14 1.282(11)
O14 C14 1.290(12)
O15 C16 1.250(16)
O17 C18 1.295(15)
O18 C18 1.163(16)
O19 C20 1.244(15)
O20 C20 1.275(15)
O21 C22 1.165(17)
O22 C22 1.289(18)
O23 C24 1.336(15)
O25 C26 1.280(13)
O26 C26 1.232(13)
O27 C28 1.290(11)
O28 C28 1.247(12)
O29 C30 1.286(11)
O30 C30 1.267(11)
O31 C32 1.288(11)
O32 C32 1.270(11)
O33 C34 1.271(13)
O34 C34 1.301(13)
O35 C36 1.262(12)
O36 C36 1.283(12)
O37 C38 1.314(12)
O38 C38 1.274(12)
O39 C40 1.251(12)
O40 C40 1.276(13)
O41 C42 1.230(11)
O42 C42 1.254(12)
O43 C44 1.273(11)
O44 C44 1.274(11)
O45 C46 1.248(12)
O46 C46 1.269(15)
O47 C48 1.262(15)
O48 C48 1.243(16)
N1 C1 1.378(18)
N1 H1A 0.9000
N1 H1B 0.9000
N2 C3 1.378(14)
N2 H2A 0.9000
N2 H2B 0.9000
N3 C5 1.402(15)
N3 H3A 0.9000
N3 H3B 0.9000
N4 C7 1.412(14)
N4 H4A 0.9000
N4 H4B 0.9000
N5 C9 1.469(13)
N5 H5A 0.9000
N5 H5B 0.9000
N6 C11 1.397(14)
N6 H6A 0.9000
N6 H6B 0.9000
N7 C13 1.442(14)
N7 H7A 0.9000
N7 H7B 0.9000
N8 C15 1.519(13)
N8 H8A 0.9000
N8 H8B 0.9000
N9 C17 1.451(13)
N9 H9A 0.9000
N9 H9B 0.9000
N10 C19A 1.43(3)
N10 C19B 1.70(4)
N10 H10A 0.9000
N10 H10B 0.9000
N11 C21A 1.44(3)
N11 C21B 1.63(4)
N11 H11C 0.9000
N11 H11D 0.9000
N12 C23 1.434(15)
N12 H12A 0.9000
N12 H12B 0.9000
N13 C25 1.420(14)
N13 C27 1.474(14)
N13 H13A 0.9100
N14 C31 1.483(13)
N14 C29 1.486(13)
N14 H14A 0.9100
N15 C33 1.383(14)
N15 C35 1.499(14)
N15 H15A 0.9100
N16 C37 1.404(13)
N16 C39 1.441(14)
N16 H16A 0.9100
N17 C41 1.402(13)
N17 C43 1.449(12)
N17 H17A 0.9100
N18 C47 1.439(16)
N18 C45 1.475(17)
N18 H18A 0.9100
C1 C2 1.527(15)
C1 H1C 0.9700
C1 H1D 0.9700
C3 C4 1.530(13)
C3 H3C 0.9700
C3 H3D 0.9700
C5 C6 1.528(17)
C5 H5C 0.9700
C5 H5D 0.9700
C7 C8 1.486(16)
C7 H7C 0.9700
C7 H7D 0.9700
C9 C10 1.524(13)
C9 H9C 0.9700
C9 H9D 0.9700
C11 C12 1.508(15)
C11 H11A 0.9700
C11 H11B 0.9700
C13 C14 1.473(14)
C13 H13B 0.9700
C13 H13C 0.9700
C17 C18 1.536(14)
C17 H17B 0.9700
C17 H17C 0.9700
C20 C19A 1.57(3)
C20 C19B 1.71(4)
C22 C21A 1.60(3)
C22 C21B 1.83(4)
C25 C26 1.524(16)
C25 H25A 0.9700
C25 H25B 0.9700
C27 C28 1.505(14)
C27 H27A 0.9700
C27 H27B 0.9700
C29 C30 1.518(13)
C29 H29A 0.9700
C29 H29B 0.9700
C31 C32 1.495(12)
C31 H31A 0.9700
C31 H31B 0.9700
C33 C34 1.429(16)
C33 H33A 0.9700
C33 H33B 0.9700
C35 C36 1.491(15)
C35 H35A 0.9700
C35 H35B 0.9700
C37 C38 1.522(12)
C37 H37A 0.9700
C37 H37B 0.9700
C39 C40 1.544(14)
C39 H39A 0.9700
C39 H39B 0.9700
C41 C42 1.549(15)
C41 H41A 0.9700
C41 H41B 0.9700
C43 C44 1.541(14)
C43 H43A 0.9700
C43 H43B 0.9700
C45 C46 1.508(16)
C45 H45A 0.9700
C45 H45B 0.9700
C47 C48 1.529(18)
C47 H47A 0.9700
C47 H47B 0.9700
O16 C16 1.249(17)
C16 C15 1.531(15)
C15 H15B 0.9700
C15 H15C 0.9700
C19A H19A 0.9700
C19A H19B 0.9700
C21A H21A 0.9700
C21A H21B 0.9700
C19B H19C 0.9700
C19B H19D 0.9700
C21B H21C 0.9700
C21B H21D 0.9700
O24 C24 1.161(15)
C24 C23 1.530(16)
C23 H23A 0.9700
C23 H23B 0.9700

loop_
_platon_squeeze_void_nr
_platon_squeeze_void_average_x
_platon_squeeze_void_average_y
_platon_squeeze_void_average_z
_platon_squeeze_void_volume
_platon_squeeze_void_count_electrons
_platon_squeeze_void_content
1 0.018 -0.013 0.168 4119 1418 ' '
